data_4079065
loop_
_publ_author_name
'Dimmer, J\"org-Alexander'
'Hornung, Martin'
'W\"utz, Tobias'
'Wesemann, Lars'

_publ_section_title
;
 Germa- and Stanna-closo-dodecaborate in Reaction with [PdCl2(Xantphos)]:
 P--C and B--H Bond Activation
;
_journal_issue 20
_journal_name_full Organometallics
_journal_page_first 7044
_journal_paper_doi 10.1021/om300438x
_journal_volume 31
_journal_year 2012
_chemical_formula_sum 'C79.5 H86.5 B11 N2.5 O4.5 P4 Pd2 Sn'
_chemical_formula_weight 1723.29
_space_group_IT_number 14
_space_group_name_Hall '-P 2yn'
_space_group_name_H-M_alt 'P 1 21/n 1'
_symmetry_space_group_name_Hall '-P 2yn'
_symmetry_space_group_name_H-M 'P 1 21/n 1'
_atom_sites_solution_hydrogens geom
_atom_sites_solution_primary direct
_atom_sites_solution_secondary difmap
_cell_angle_alpha 90
_cell_angle_beta 91.110(2)
_cell_angle_gamma 90
_cell_formula_units_Z 4
_cell_length_a 15.2954(6)
_cell_length_b 23.7892(10)
_cell_length_c 21.3124(9)
_cell_measurement_reflns_used 342
_cell_measurement_temperature 150.(2)
_cell_measurement_theta_max 28.3356
_cell_measurement_theta_min 1.8836
_cell_volume 7753.4(6)
_computing_cell_refinement 'APEX2 v2011.8-0 (Bruker AXS)'
_computing_data_reduction 'SAINT V7.68A (Bruker AXS, 2009)'
_computing_structure_refinement 'SHELXL-97 (Sheldrick, 2008)'
_computing_structure_solution 'SHELXS-97 (Sheldrick, 2008)'
_diffrn_ambient_temperature 150.(2)
_diffrn_detector_area_resol_mean 8.3333
_diffrn_measured_fraction_theta_full 0.997
_diffrn_measured_fraction_theta_max 0.997
_diffrn_measurement_device_type 'Bruker APEX II'
_diffrn_measurement_method 'omega scans, phi scans'
_diffrn_radiation_monochromator mirror
_diffrn_radiation_type MoK\a
_diffrn_radiation_wavelength 0.71073
_diffrn_reflns_av_R_equivalents 0.0504
_diffrn_reflns_av_sigmaI/netI 0.0427
_diffrn_reflns_limit_h_max 18
_diffrn_reflns_limit_h_min -18
_diffrn_reflns_limit_k_max 29
_diffrn_reflns_limit_k_min -23
_diffrn_reflns_limit_l_max 26
_diffrn_reflns_limit_l_min -25
_diffrn_reflns_number 86016
_diffrn_reflns_theta_full 26.02
_diffrn_reflns_theta_max 26.02
_diffrn_reflns_theta_min 1.86
_diffrn_source_type 'fine-focus sealed tube'
_exptl_absorpt_coefficient_mu 0.913
_exptl_absorpt_correction_T_max 0.7455
_exptl_absorpt_correction_T_min 0.6828
_exptl_absorpt_correction_type multi-scan
_exptl_absorpt_process_details 'SADABS V2008/1 (Bruker AXS)'
_exptl_crystal_density_diffrn 1.476
_exptl_crystal_density_method 'not measured'
_exptl_crystal_F_000 3496
_exptl_crystal_size_max 0.280
_exptl_crystal_size_mid 0.217
_exptl_crystal_size_min 0.189
_refine_diff_density_max 1.078
_refine_diff_density_min -0.830
_refine_ls_extinction_method none
_refine_ls_goodness_of_fit_ref 1.011
_refine_ls_hydrogen_treatment constr
_refine_ls_matrix_type full
_refine_ls_number_parameters 975
_refine_ls_number_reflns 15229
_refine_ls_number_restraints 30
_refine_ls_restrained_S_all 1.022
_refine_ls_R_factor_all 0.0597
_refine_ls_R_factor_gt 0.0337
_refine_ls_shift/su_max 0.001
_refine_ls_shift/su_mean 0.000
_refine_ls_structure_factor_coef Fsqd
_refine_ls_weighting_details 'calc w=1/[\s^2^(Fo^2^)+(0.0400P)^2^+7.7687P] where P=(Fo^2^+2Fc^2^)/3'
_refine_ls_weighting_scheme calc
_refine_ls_wR_factor_gt 0.0745
_refine_ls_wR_factor_ref 0.0842
_reflns_number_gt 11499
_reflns_number_total 15229
_reflns_threshold_expression >2sigma(I)
_cod_data_source_file om300438x_si_001.cif
_cod_data_source_block I
_cod_original_formula_sum 'C79.50 H86.50 B11 N2.50 O4.50 P4 Pd2 Sn'
_cod_database_code 4079065

loop_
_space_group_symop_operation_xyz
'x, y, z'
'-x+1/2, y+1/2, -z+1/2'
'-x, -y, -z'
'x-1/2, -y-1/2, z-1/2'

loop_
_atom_site_type_symbol
_atom_site_label
_atom_site_fract_x
_atom_site_fract_y
_atom_site_fract_z
_atom_site_U_iso_or_equiv
_atom_site_adp_type
_atom_site_calc_flag
_atom_site_refinement_flags
_atom_site_occupancy
_atom_site_disorder_assembly
_atom_site_disorder_group
Sn Sn1 0.380301(14) 0.212117(10) 0.404427(11) 0.02077(6) Uani d . 1.0 . .
Pd Pd1 0.239679(16) 0.15601(10) 0.333623(12) 0.01940(7) Uani d . 1.0 . .
Pd Pd2 0.231348(15) 0.187858(10) 0.448665(12) 0.01917(7) Uani d . 1.0 . .
P P1 0.35527(5) 0.09318(4) 0.33106(4) 0.01996(18) Uani d . 1.0 . .
P P2 0.15042(5) 0.22991(4) 0.30804(4) 0.02264(19) Uani d . 1.0 . .
P P3 0.12863(5) 0.11459(4) 0.46506(4) 0.02117(19) Uani d . 1.0 . .
P P4 0.24859(6) 0.23885(4) 0.54194(4) 0.02344(19) Uani d . 1.0 . .
C C21 0.4235(2) 0.05091(14) 0.21994(17) 0.0256(8) Uani d . 1.0 . .
H H21 0.4681 0.0358 0.2466 0.031 Uiso calc R 1.0 . .
C C22 0.4256(2) 0.04095(14) 0.15604(17) 0.0288(8) Uani d . 1.0 . .
H H22 0.4719 0.0197 0.1389 0.035 Uiso calc R 1.0 . .
C C54 -0.0596(2) 0.10653(15) 0.46372(17) 0.0278(8) Uani d . 1.0 . .
H H54 -0.0564 0.0816 0.429 0.033 Uiso calc R 1.0 . .
O O2 0.08503(14) 0.18284(9) 0.56990(11) 0.0244(5) Uani d . 1.0 . .
O O1 0.22541(15) 0.13538(9) 0.23168(10) 0.0250(5) Uani d . 1.0 . .
C C20 0.3565(2) 0.08301(13) 0.24577(16) 0.0216(7) Uani d . 1.0 . .
C C74 0.1075(2) 0.06344(14) 0.40226(16) 0.0239(7) Uani d . 1.0 . .
C C53 0.0173(2) 0.12765(14) 0.49165(16) 0.0234(7) Uani d . 1.0 . .
C C35 0.3571(2) 0.02069(14) 0.35872(16) 0.0237(7) Uani d . 1.0 . .
B B5 0.4882(3) 0.14802(19) 0.4383(2) 0.0303(10) Uani d . 1.0 . .
H H5 0.4621 0.1217 0.4773 0.036 Uiso calc R 1.0 . .
B B1 0.4562(2) 0.13694(17) 0.35598(18) 0.0225(8) Uani d . 1.0 . .
C C23 0.3601(3) 0.06192(15) 0.11729(17) 0.0317(8) Uani d . 1.0 . .
H H23 0.3617 0.0544 0.0736 0.038 Uiso calc R 1.0 . .
C C24 0.2919(2) 0.09381(15) 0.14052(17) 0.0284(8) Uani d . 1.0 . .
C C26 0.2153(3) 0.11299(17) 0.09914(19) 0.0427(10) Uani d . 1.0 . .
C C34 0.2452(4) 0.1253(2) 0.0321(2) 0.083(2) Uani d . 1.0 . .
H H34A 0.195 0.1376 0.0063 0.124 Uiso calc R 1.0 . .
H H34B 0.2702 0.0912 0.014 0.124 Uiso calc R 1.0 . .
H H34C 0.2895 0.1551 0.0333 0.124 Uiso calc R 1.0 . .
C C33 0.1476(3) 0.0654(2) 0.0985(3) 0.0738(18) Uani d . 1.0 . .
H H33A 0.0971 0.0763 0.0722 0.111 Uiso calc R 1.0 . .
H H33B 0.1285 0.0582 0.1414 0.111 Uiso calc R 1.0 . .
H H33C 0.1739 0.0312 0.0814 0.111 Uiso calc R 1.0 . .
C C27 0.1733(2) 0.16517(15) 0.12883(17) 0.0314(9) Uani d . 1.0 . .
C C28 0.1273(3) 0.20448(16) 0.09388(18) 0.0357(9) Uani d . 1.0 . .
H H28 0.1227 0.2001 0.0496 0.043 Uiso calc R 1.0 . .
C C29 0.0876(2) 0.25033(16) 0.12200(18) 0.0352(9) Uani d . 1.0 . .
H H29 0.0559 0.2767 0.097 0.042 Uiso calc R 1.0 . .
C C30 0.0940(2) 0.25754(15) 0.18586(18) 0.0306(8) Uani d . 1.0 . .
H H30 0.0671 0.2891 0.2048 0.037 Uiso calc R 1.0 . .
C C31 0.1397(2) 0.21894(14) 0.22309(16) 0.0247(8) Uani d . 1.0 . .
C C41 0.0387(2) 0.23347(15) 0.33686(19) 0.0317(9) Uani d . 1.0 . .
C C46 0.0274(3) 0.25093(16) 0.3983(2) 0.0391(10) Uani d . 1.0 . .
H H46 0.0767 0.2609 0.4238 0.047 Uiso calc R 1.0 . .
C C45 -0.0561(3) 0.25387(19) 0.4224(2) 0.0551(13) Uani d . 1.0 . .
H H45 -0.064 0.2669 0.464 0.066 Uiso calc R 1.0 . .
C C44 -0.1274(3) 0.2380(2) 0.3865(3) 0.0644(16) Uani d . 1.0 . .
H H44 -0.1844 0.2399 0.4032 0.077 Uiso calc R 1.0 . .
C C43 -0.1160(3) 0.2195(2) 0.3266(3) 0.0603(15) Uani d . 1.0 . .
H H43 -0.1655 0.208 0.3022 0.072 Uiso calc R 1.0 . .
C C42 -0.0336(2) 0.21702(17) 0.3008(2) 0.0435(11) Uani d . 1.0 . .
H H42 -0.0266 0.2042 0.259 0.052 Uiso calc R 1.0 . .
C C47 0.1891(2) 0.30257(14) 0.31329(16) 0.0267(8) Uani d . 1.0 . .
C C48 0.1335(3) 0.34741(16) 0.3241(2) 0.0506(12) Uani d . 1.0 . .
H H48 0.0727 0.3411 0.3289 0.061 Uiso calc R 1.0 . .
C C49 0.1668(4) 0.40114(19) 0.3280(3) 0.0688(16) Uani d . 1.0 . .
H H49 0.1283 0.4316 0.3356 0.083 Uiso calc R 1.0 . .
C C50 0.2537(3) 0.41172(18) 0.3213(2) 0.0537(13) Uani d . 1.0 . .
H H50 0.2757 0.4489 0.3254 0.064 Uiso calc R 1.0 . .
C C51 0.3092(3) 0.36790(16) 0.30836(17) 0.0376(9) Uani d . 1.0 . .
H H51 0.3696 0.3749 0.3023 0.045 Uiso calc R 1.0 . .
C C52 0.2771(2) 0.31354(15) 0.30410(16) 0.0282(8) Uani d . 1.0 . .
H H52 0.3156 0.2835 0.2948 0.034 Uiso calc R 1.0 . .
C C68 0.1750(2) 0.07083(14) 0.52756(16) 0.0247(8) Uani d . 1.0 . .
C C73 0.1254(2) 0.04575(15) 0.57362(17) 0.0318(9) Uani d . 1.0 . .
H H73 0.0646 0.0535 0.5756 0.038 Uiso calc R 1.0 . .
C C72 0.1641(3) 0.00943(16) 0.61678(17) 0.0367(9) Uani d . 1.0 . .
H H72 0.13 -0.0069 0.6488 0.044 Uiso calc R 1.0 . .
C C71 0.2516(3) -0.00309(17) 0.6135(2) 0.0430(10) Uani d . 1.0 . .
H H71 0.2775 -0.029 0.6422 0.052 Uiso calc R 1.0 . .
C C70 0.3015(3) 0.02220(19) 0.5683(2) 0.0518(12) Uani d . 1.0 . .
H H70 0.362 0.0137 0.566 0.062 Uiso calc R 1.0 . .
C C69 0.2641(2) 0.05968(17) 0.5265(2) 0.0391(10) Uani d . 1.0 . .
H H69 0.2996 0.0781 0.4967 0.047 Uiso calc R 1.0 . .
C C75 0.0744(2) 0.08160(16) 0.34473(18) 0.0323(9) Uani d . 1.0 . .
H H75 0.0628 0.1205 0.3385 0.039 Uiso calc R 1.0 . .
C C76 0.0580(3) 0.04426(17) 0.29627(19) 0.0388(10) Uani d . 1.0 . .
H H76 0.036 0.0574 0.257 0.047 Uiso calc R 1.0 . .
C C77 0.0740(3) -0.01243(18) 0.3054(2) 0.0428(10) Uani d . 1.0 . .
H H77 0.0636 -0.0383 0.2721 0.051 Uiso calc R 1.0 . .
C C78 0.1046(3) -0.03138(17) 0.3623(2) 0.0434(10) Uani d . 1.0 . .
H H78 0.1144 -0.0704 0.3687 0.052 Uiso calc R 1.0 . .
C C79 0.1214(3) 0.00621(15) 0.41066(19) 0.0354(9) Uani d . 1.0 . .
H H79 0.1427 -0.0073 0.45 0.043 Uiso calc R 1.0 . .
C C55 -0.1401(2) 0.12179(15) 0.48643(18) 0.0317(9) Uani d . 1.0 . .
H H55 -0.1918 0.1077 0.4667 0.038 Uiso calc R 1.0 . .
C C56 -0.1466(2) 0.15723(15) 0.53733(17) 0.0305(8) Uani d . 1.0 . .
H H56 -0.2026 0.1675 0.552 0.037 Uiso calc R 1.0 . .
C C57 -0.0718(2) 0.17806(14) 0.56749(17) 0.0271(8) Uani d . 1.0 . .
C C59 -0.0689(2) 0.21562(15) 0.62574(18) 0.0307(8) Uani d . 1.0 . .
C C66 -0.0422(3) 0.17901(16) 0.68316(17) 0.0366(9) Uani d . 1.0 . .
H H66A -0.0401 0.2025 0.721 0.055 Uiso calc R 1.0 . .
H H66B 0.0156 0.1625 0.6764 0.055 Uiso calc R 1.0 . .
H H66C -0.0852 0.1489 0.6884 0.055 Uiso calc R 1.0 . .
C C67 -0.1564(2) 0.24358(17) 0.6375(2) 0.0402(10) Uani d . 1.0 . .
H H67A -0.1517 0.2671 0.6752 0.06 Uiso calc R 1.0 . .
H H67B -0.2011 0.2147 0.6435 0.06 Uiso calc R 1.0 . .
H H67C -0.1729 0.267 0.6014 0.06 Uiso calc R 1.0 . .
C C60 0.0036(2) 0.25849(15) 0.61458(17) 0.0288(8) Uani d . 1.0 . .
C C65 0.0797(2) 0.23904(14) 0.58724(16) 0.0244(7) Uani d . 1.0 . .
C C58 0.0079(2) 0.16281(14) 0.54287(16) 0.0230(7) Uani d . 1.0 . .
C C64 0.1523(2) 0.27192(15) 0.57602(17) 0.0284(8) Uani d . 1.0 . .
C C80 0.2963(2) 0.20044(15) 0.60842(17) 0.0292(8) Uani d . 1.0 . .
C C85 0.2659(3) 0.20517(19) 0.66920(19) 0.0437(10) Uani d . 1.0 . .
H H85 0.2161 0.2277 0.6772 0.052 Uiso calc R 1.0 . .
C C84 0.3078(3) 0.1774(2) 0.7180(2) 0.0586(14) Uani d . 1.0 . .
H H84 0.2869 0.1811 0.7595 0.07 Uiso calc R 1.0 . .
C C83 0.3798(3) 0.1442(2) 0.7069(2) 0.0540(13) Uani d . 1.0 . .
H H83 0.4082 0.1248 0.7405 0.065 Uiso calc R 1.0 . .
C C82 0.4102(3) 0.13924(19) 0.6472(2) 0.0516(12) Uani d . 1.0 . .
H H82 0.4598 0.1164 0.6394 0.062 Uiso calc R 1.0 . .
C C81 0.3689(3) 0.16731(17) 0.5984(2) 0.0416(10) Uani d . 1.0 . .
H H81 0.3907 0.1638 0.5571 0.05 Uiso calc R 1.0 . .
C C86 0.3196(2) 0.30081(14) 0.53648(17) 0.0265(8) Uani d . 1.0 . .
C C91 0.3112(2) 0.33544(15) 0.48425(18) 0.0329(9) Uani d . 1.0 . .
H H91 0.273 0.325 0.4505 0.039 Uiso calc R 1.0 . .
C C90 0.3585(3) 0.38539(17) 0.4810(2) 0.0417(10) Uani d . 1.0 . .
H H90 0.3522 0.409 0.4453 0.05 Uiso calc R 1.0 . .
C C89 0.4139(3) 0.40056(18) 0.5293(2) 0.0453(11) Uani d . 1.0 . .
H H89 0.4458 0.4348 0.5271 0.054 Uiso calc R 1.0 . .
C C88 0.4237(3) 0.36613(17) 0.5813(2) 0.0415(10) Uani d . 1.0 . .
H H88 0.4626 0.3766 0.6145 0.05 Uiso calc R 1.0 . .
C C87 0.3771(2) 0.31666(16) 0.58495(18) 0.0330(9) Uani d . 1.0 . .
H H87 0.3841 0.2932 0.6208 0.04 Uiso calc R 1.0 . .
C C63 0.1475(3) 0.32832(16) 0.59389(19) 0.0395(10) Uani d . 1.0 . .
H H63 0.1959 0.3525 0.5874 0.047 Uiso calc R 1.0 . .
C C62 0.0731(3) 0.34915(17) 0.6208(2) 0.0452(11) Uani d . 1.0 . .
H H62 0.0706 0.3877 0.6323 0.054 Uiso calc R 1.0 . .
C C61 0.0020(3) 0.31474(16) 0.63124(19) 0.0372(9) Uani d . 1.0 . .
H H61 -0.0486 0.3299 0.6501 0.045 Uiso calc R 1.0 . .
C C32 0.1788(2) 0.17355(14) 0.19327(17) 0.0256(8) Uani d . 1.0 . .
C C25 0.2932(2) 0.10363(14) 0.20496(16) 0.0237(7) Uani d . 1.0 . .
C C40 0.3143(3) -0.02136(17) 0.3261(2) 0.0425(10) Uani d . 1.0 . .
H H40 0.2825 -0.0124 0.2887 0.051 Uiso calc R 1.0 . .
C C39 0.3167(3) -0.07657(18) 0.3470(2) 0.0507(12) Uani d . 1.0 . .
H H39 0.2881 -0.1052 0.3231 0.061 Uiso calc R 1.0 . .
C C38 0.3595(3) -0.08993(17) 0.4013(2) 0.0458(11) Uani d . 1.0 . .
H H38 0.3596 -0.1276 0.416 0.055 Uiso calc R 1.0 . .
C C37 0.4027(3) -0.04886(18) 0.4347(2) 0.0480(11) Uani d . 1.0 . .
H H37 0.4331 -0.0582 0.4726 0.058 Uiso calc R 1.0 . .
C C36 0.4021(3) 0.00644(17) 0.41354(19) 0.0395(10) Uani d . 1.0 . .
H H36 0.4328 0.0346 0.4367 0.047 Uiso calc R 1.0 . .
B B2 0.4637(3) 0.20287(16) 0.31246(18) 0.0241(9) Uani d . 1.0 . .
H H2 0.422 0.212 0.2699 0.029 Uiso calc R 1.0 . .
B B8 0.5743(3) 0.22334(19) 0.3172(2) 0.0356(11) Uani d . 1.0 . .
H H8 0.6034 0.2474 0.2776 0.043 Uiso calc R 1.0 . .
B B11 0.6349(3) 0.1715(2) 0.3597(2) 0.0374(11) Uani d . 1.0 . .
H H11 0.7044 0.1618 0.3483 0.045 Uiso calc R 1.0 . .
B B6 0.5617(3) 0.1178(2) 0.3838(2) 0.0324(10) Uani d . 1.0 . .
H H6 0.5819 0.0727 0.3882 0.039 Uiso calc R 1.0 . .
B B10 0.5981(3) 0.1705(2) 0.4378(2) 0.0412(12) Uani d . 1.0 . .
H H10 0.6432 0.1594 0.478 0.049 Uiso calc R 1.0 . .
B B4 0.5190(3) 0.2238(2) 0.4484(2) 0.0335(10) Uani d . 1.0 . .
H H4 0.5147 0.2467 0.4941 0.04 Uiso calc R 1.0 . .
B B3 0.5028(3) 0.25872(19) 0.3686(2) 0.0314(10) Uani d . 1.0 . .
H H3 0.4878 0.3044 0.3619 0.038 Uiso calc R 1.0 . .
B B7 0.5475(3) 0.15093(18) 0.3089(2) 0.0296(9) Uani d . 1.0 . .
H H7 0.5589 0.1273 0.2643 0.035 Uiso calc R 1.0 . .
B B9 0.6062(3) 0.2353(2) 0.3973(2) 0.0428(12) Uani d . 1.0 . .
H H9 0.6568 0.2673 0.4107 0.051 Uiso calc R 1.0 . .
O O125 0.8886(8) 0.4716(5) 0.3122(5) 0.104(2) Uani d PD 0.435(7) A 1
C C124 0.854(2) 0.5026(11) 0.2912(16) 0.070(4) Uani d PD 0.435(7) A 1
H H124 0.8725 0.5104 0.2497 0.084 Uiso calc PR 0.435(7) A 1
C C123 0.752(2) 0.5279(13) 0.3777(9) 0.093(4) Uani d PD 0.435(7) A 1
H H12A 0.7047 0.5539 0.3881 0.139 Uiso calc PR 0.435(7) A 1
H H12B 0.8015 0.5336 0.4069 0.139 Uiso calc PR 0.435(7) A 1
H H12C 0.7309 0.4892 0.3811 0.139 Uiso calc PR 0.435(7) A 1
O O115 0.7981(6) 0.4838(4) 0.4020(4) 0.104(2) Uani d PD 0.565(7) A 2
C C114 0.7671(14) 0.5221(9) 0.3702(7) 0.093(4) Uani d PD 0.565(7) A 2
H H114 0.7252 0.5441 0.3915 0.111 Uiso calc PR 0.565(7) A 2
C C113 0.8356(15) 0.5120(8) 0.2738(11) 0.070(4) Uani d PD 0.565(7) A 2
H H11A 0.8373 0.5316 0.2334 0.105 Uiso calc PR 0.565(7) A 2
H H11B 0.8154 0.4733 0.2672 0.105 Uiso calc PR 0.565(7) A 2
H H11C 0.8943 0.5116 0.293 0.105 Uiso calc PR 0.565(7) A 2
N N102 0.7807(3) 0.5388(2) 0.3118(2) 0.0769(14) Uani d D 1.0 . .
C C304 0.4921(12) 0.0044(8) -0.0029(8) 0.098(3) Uani d PD 0.5 B -1
H H304 0.4494 0.0273 -0.0235 0.118 Uiso calc PR 0.5 B -1
N N302 0.4764(7) -0.0489(4) 0.0216(4) 0.0838(15) Uani d PD 0.5 B -1
C C301 0.5332(9) -0.0884(5) 0.0566(6) 0.128(4) Uani d PD 0.5 B -1
H H30A 0.5001 -0.1224 0.0666 0.192 Uiso calc PR 0.5 B -1
H H30B 0.554 -0.0706 0.0957 0.192 Uiso calc PR 0.5 B -1
H H30C 0.5834 -0.0984 0.031 0.192 Uiso calc PR 0.5 B -1
C C303 0.3819(9) -0.0603(7) 0.0134(7) 0.125(4) Uani d PD 0.5 B -1
H H30D 0.3686 -0.0978 0.0298 0.187 Uiso calc PR 0.5 B -1
H H30E 0.3659 -0.0587 -0.0313 0.187 Uiso calc PR 0.5 B -1
H H30F 0.3485 -0.0321 0.0363 0.187 Uiso calc PR 0.5 B -1
O O305 0.5699(7) 0.0176(4) 0.0061(5) 0.109(2) Uani d PD 0.5 B -1
C C101 0.7347(4) 0.5855(3) 0.2803(3) 0.094(2) Uani d D 1.0 A .
H H10A 0.6949 0.5705 0.2478 0.141 Uiso calc PR 0.435(7) A 1
H H10B 0.7775 0.6104 0.2608 0.141 Uiso calc PR 0.435(7) A 1
H H10C 0.7013 0.6067 0.3111 0.141 Uiso calc PR 0.435(7) A 1
H H10D 0.684 0.5709 0.2567 0.141 Uiso d PR 0.565(7) A 2
H H10E 0.7744 0.6043 0.2514 0.141 Uiso d PR 0.565(7) A 2
H H10F 0.7151 0.6124 0.3118 0.141 Uiso d PR 0.565(7) A 2
O O215 0.5359(6) 0.5138(4) 0.3386(4) 0.109(2) Uani d PD 0.637(7) C 1
C C214 0.5782(6) 0.4744(4) 0.3161(5) 0.098(3) Uani d PD 0.637(7) C 1
H H214 0.5948 0.4804 0.2739 0.118 Uiso calc PR 0.637(7) C 1
C C211 0.6595(8) 0.3855(5) 0.3124(7) 0.128(4) Uani d PD 0.637(7) C 1
H H21A 0.6686 0.3536 0.341 0.192 Uiso calc PR 0.637(7) C 1
H H21B 0.7159 0.4029 0.3035 0.192 Uiso calc PR 0.637(7) C 1
H H21C 0.6322 0.3721 0.2731 0.192 Uiso calc PR 0.637(7) C 1
C C213 0.5812(9) 0.4221(6) 0.4088(5) 0.125(4) Uani d PD 0.637(7) C 1
H H21D 0.6006 0.3862 0.4267 0.187 Uiso calc PR 0.637(7) C 1
H H21E 0.5176 0.4255 0.4124 0.187 Uiso calc PR 0.637(7) C 1
H H21F 0.6097 0.4531 0.4315 0.187 Uiso calc PR 0.637(7) C 1
O O225 0.4890(9) 0.4682(8) 0.3486(7) 0.126(7) Uani d PD 0.363(7) C 2
C C223 0.6331(10) 0.4326(8) 0.2699(6) 0.077(5) Uani d PD 0.363(7) C 2
H H22A 0.6914 0.4165 0.2643 0.116 Uiso calc PR 0.363(7) C 2
H H22B 0.6343 0.4728 0.2597 0.116 Uiso calc PR 0.363(7) C 2
H H22C 0.591 0.4135 0.242 0.116 Uiso calc PR 0.363(7) C 2
C C221 0.6737(12) 0.3793(7) 0.3582(9) 0.130(9) Uani d PD 0.363(7) C 2
H H22D 0.7164 0.3759 0.3247 0.195 Uiso calc PR 0.363(7) C 2
H H22E 0.6443 0.3431 0.364 0.195 Uiso calc PR 0.363(7) C 2
H H22F 0.7039 0.3901 0.3974 0.195 Uiso calc PR 0.363(7) C 2
C C224 0.5383(9) 0.4368(7) 0.3704(9) 0.130(9) Uani d PD 0.363(7) C 2
H H224 0.5284 0.4205 0.4103 0.156 Uiso calc PR 0.363(7) C 2
N N202 0.6052(4) 0.4247(2) 0.3401(2) 0.0838(15) Uani d D 1.0 . .

loop_
_atom_site_aniso_label
_atom_site_aniso_U_11
_atom_site_aniso_U_22
_atom_site_aniso_U_33
_atom_site_aniso_U_12
_atom_site_aniso_U_13
_atom_site_aniso_U_23
Sn1 0.01514(11) 0.02465(13) 0.02257(13) -0.00098(9) 0.00204(9) -0.00040(10)
Pd1 0.01619(13) 0.02063(13) 0.02137(14) 0.00459(10) 0.00019(10) 0.00019(11)
Pd2 0.01530(13) 0.02026(13) 0.02207(14) -0.00005(10) 0.00364(10) -0.00136(11)
P1 0.0166(4) 0.0208(4) 0.0225(5) 0.0038(3) 0.0018(3) 0.0026(4)
P2 0.0169(4) 0.0209(4) 0.0301(5) 0.0042(3) 0.0015(4) 0.0014(4)
P3 0.0181(4) 0.0196(4) 0.0259(5) 0.0003(3) 0.0051(3) -0.0013(4)
P4 0.0194(4) 0.0250(5) 0.0261(5) -0.0013(4) 0.0054(4) -0.0049(4)
C21 0.0226(18) 0.0219(18) 0.033(2) -0.0003(14) 0.0051(15) 0.0015(15)
C22 0.033(2) 0.0233(19) 0.030(2) -0.0015(15) 0.0114(16) -0.0036(16)
C54 0.0259(19) 0.0262(19) 0.031(2) -0.0024(15) 0.0063(15) -0.0029(16)
O2 0.0209(12) 0.0221(13) 0.0304(13) 0.0005(10) 0.0055(10) -0.0063(10)
O1 0.0258(13) 0.0255(13) 0.0236(13) 0.0088(10) -0.0021(10) -0.0002(10)
C20 0.0200(17) 0.0184(17) 0.0264(19) 0.0001(13) 0.0035(14) 0.0001(14)
C74 0.0185(17) 0.0245(18) 0.0290(19) -0.0033(14) 0.0098(14) -0.0040(15)
C53 0.0195(17) 0.0201(17) 0.031(2) -0.0004(13) 0.0077(14) 0.0023(15)
C35 0.0166(17) 0.0251(18) 0.030(2) 0.0057(14) 0.0074(14) 0.0053(15)
B5 0.020(2) 0.042(3) 0.029(2) 0.0020(18) 0.0001(17) 0.0034(19)
B1 0.0162(19) 0.028(2) 0.023(2) 0.0000(15) 0.0013(15) 0.0002(17)
C23 0.042(2) 0.028(2) 0.025(2) 0.0004(17) 0.0041(17) -0.0047(16)
C24 0.034(2) 0.0242(19) 0.027(2) -0.0004(15) -0.0006(16) -0.0018(15)
C26 0.055(3) 0.037(2) 0.035(2) 0.013(2) -0.015(2) -0.0097(19)
C34 0.129(5) 0.096(4) 0.023(2) 0.067(4) -0.012(3) -0.007(3)
C33 0.054(3) 0.049(3) 0.116(5) 0.016(2) -0.051(3) -0.039(3)
C27 0.033(2) 0.030(2) 0.031(2) 0.0014(16) -0.0094(16) -0.0008(16)
C28 0.040(2) 0.036(2) 0.031(2) 0.0008(18) -0.0131(17) 0.0015(18)
C29 0.033(2) 0.031(2) 0.041(2) 0.0037(16) -0.0118(17) 0.0067(18)
C30 0.0270(19) 0.026(2) 0.039(2) 0.0041(15) -0.0060(16) 0.0028(17)
C31 0.0188(17) 0.0246(19) 0.030(2) 0.0002(14) -0.0018(14) 0.0046(15)
C41 0.0207(18) 0.0241(19) 0.051(2) 0.0043(15) 0.0080(17) 0.0108(18)
C46 0.032(2) 0.036(2) 0.050(3) 0.0151(17) 0.0147(18) 0.0106(19)
C45 0.051(3) 0.047(3) 0.068(3) 0.023(2) 0.029(3) 0.022(2)
C44 0.029(3) 0.066(3) 0.099(5) 0.015(2) 0.025(3) 0.035(3)
C43 0.020(2) 0.066(3) 0.095(4) 0.000(2) 0.004(2) 0.032(3)
C42 0.025(2) 0.040(2) 0.065(3) 0.0014(17) 0.0020(19) 0.013(2)
C47 0.030(2) 0.0214(19) 0.029(2) 0.0036(15) 0.0032(15) -0.0015(15)
C48 0.044(3) 0.027(2) 0.082(3) 0.0068(19) 0.020(2) 0.000(2)
C49 0.076(4) 0.024(2) 0.108(5) 0.008(2) 0.033(3) -0.003(3)
C50 0.084(4) 0.026(2) 0.052(3) -0.016(2) 0.010(3) 0.000(2)
C51 0.047(2) 0.035(2) 0.031(2) -0.0140(19) 0.0002(18) 0.0054(18)
C52 0.033(2) 0.0264(19) 0.0255(19) 0.0015(16) 0.0019(15) 0.0030(16)
C68 0.0229(18) 0.0217(18) 0.030(2) 0.0007(14) 0.0022(15) -0.0013(15)
C73 0.028(2) 0.034(2) 0.034(2) 0.0018(16) 0.0075(16) 0.0015(17)
C72 0.043(2) 0.039(2) 0.028(2) -0.0011(18) 0.0066(17) 0.0069(18)
C71 0.044(3) 0.041(2) 0.044(3) 0.0078(19) -0.005(2) 0.015(2)
C70 0.026(2) 0.057(3) 0.073(3) 0.012(2) 0.004(2) 0.024(3)
C69 0.024(2) 0.040(2) 0.053(3) 0.0058(17) 0.0097(18) 0.019(2)
C75 0.029(2) 0.028(2) 0.040(2) -0.0050(16) 0.0025(17) -0.0001(17)
C76 0.039(2) 0.047(3) 0.031(2) -0.0126(19) 0.0001(18) -0.0036(19)
C77 0.045(3) 0.039(2) 0.045(3) -0.0061(19) 0.008(2) -0.019(2)
C78 0.058(3) 0.027(2) 0.045(3) 0.0047(19) 0.001(2) -0.0087(19)
C79 0.045(2) 0.025(2) 0.037(2) 0.0014(17) 0.0044(18) -0.0020(17)
C55 0.0199(18) 0.036(2) 0.039(2) -0.0034(15) 0.0018(16) -0.0012(18)
C56 0.0197(18) 0.033(2) 0.039(2) -0.0010(15) 0.0116(15) 0.0003(17)
C57 0.0230(18) 0.0253(19) 0.034(2) 0.0009(14) 0.0105(15) 0.0010(16)
C59 0.0251(19) 0.031(2) 0.037(2) 0.0008(15) 0.0113(16) -0.0083(17)
C66 0.043(2) 0.038(2) 0.030(2) -0.0038(18) 0.0125(17) -0.0069(18)
C67 0.027(2) 0.042(2) 0.052(3) 0.0025(17) 0.0166(18) -0.012(2)
C60 0.0253(19) 0.029(2) 0.033(2) 0.0012(15) 0.0092(15) -0.0054(16)
C65 0.0263(18) 0.0238(18) 0.0231(18) 0.0018(14) 0.0045(14) -0.0051(15)
C58 0.0190(17) 0.0212(18) 0.0289(19) -0.0007(13) 0.0032(14) 0.0009(15)
C64 0.0252(19) 0.0272(19) 0.033(2) 0.0005(15) 0.0083(15) -0.0053(16)
C80 0.030(2) 0.030(2) 0.028(2) -0.0081(15) -0.0004(15) -0.0027(16)
C85 0.041(2) 0.059(3) 0.032(2) -0.007(2) 0.0064(18) 0.000(2)
C84 0.057(3) 0.087(4) 0.032(3) -0.020(3) 0.003(2) 0.010(2)
C83 0.054(3) 0.060(3) 0.047(3) -0.017(2) -0.015(2) 0.020(2)
C82 0.052(3) 0.048(3) 0.055(3) 0.008(2) -0.011(2) 0.007(2)
C81 0.044(2) 0.042(2) 0.039(2) 0.0078(19) 0.0018(19) 0.0007(19)
C86 0.0196(18) 0.0268(19) 0.033(2) -0.0004(14) 0.0067(15) -0.0082(16)
C91 0.034(2) 0.030(2) 0.034(2) -0.0013(16) 0.0020(17) -0.0050(17)
C90 0.045(2) 0.033(2) 0.048(3) -0.0067(19) 0.007(2) 0.0043(19)
C89 0.039(2) 0.033(2) 0.063(3) -0.0126(19) 0.005(2) -0.003(2)
C88 0.032(2) 0.043(2) 0.049(3) -0.0119(18) -0.0030(19) -0.007(2)
C87 0.029(2) 0.034(2) 0.036(2) -0.0041(16) 0.0049(16) -0.0049(17)
C63 0.036(2) 0.030(2) 0.053(3) -0.0044(17) 0.0195(19) -0.0102(19)
C62 0.045(3) 0.025(2) 0.066(3) -0.0021(18) 0.025(2) -0.011(2)
C61 0.035(2) 0.033(2) 0.045(2) 0.0055(17) 0.0179(18) -0.0050(19)
C32 0.0211(18) 0.0236(18) 0.032(2) 0.0004(14) -0.0069(15) 0.0028(15)
C25 0.0253(18) 0.0203(18) 0.0256(19) 0.0011(14) 0.0045(14) -0.0014(15)
C40 0.046(3) 0.036(2) 0.045(3) -0.0087(19) -0.006(2) 0.013(2)
C39 0.062(3) 0.030(2) 0.060(3) -0.012(2) 0.000(2) 0.008(2)
C38 0.045(3) 0.026(2) 0.067(3) 0.0062(19) 0.016(2) 0.018(2)
C37 0.055(3) 0.040(3) 0.049(3) 0.013(2) -0.007(2) 0.019(2)
C36 0.044(2) 0.030(2) 0.044(3) 0.0073(18) -0.0059(19) 0.0075(18)
B2 0.023(2) 0.028(2) 0.022(2) 0.0003(16) 0.0066(16) 0.0029(17)
B8 0.026(2) 0.042(3) 0.040(3) -0.0066(19) 0.0080(19) 0.000(2)
B11 0.017(2) 0.053(3) 0.043(3) 0.0013(19) 0.0033(18) -0.002(2)
B6 0.017(2) 0.045(3) 0.036(2) 0.0075(18) 0.0020(17) 0.003(2)
B10 0.023(2) 0.064(3) 0.036(3) 0.003(2) -0.0051(19) 0.001(2)
B4 0.024(2) 0.049(3) 0.027(2) -0.0056(19) -0.0029(17) -0.005(2)
B3 0.023(2) 0.034(2) 0.038(3) -0.0061(18) 0.0051(18) 0.001(2)
B7 0.021(2) 0.035(2) 0.033(2) 0.0012(17) 0.0050(17) 0.0034(19)
B9 0.022(2) 0.057(3) 0.049(3) -0.011(2) 0.001(2) -0.007(2)
O125 0.122(6) 0.085(5) 0.104(5) -0.017(4) -0.005(4) 0.006(4)
C124 0.051(10) 0.102(9) 0.057(13) 0.004(7) -0.002(6) 0.004(7)
C123 0.122(9) 0.076(6) 0.082(6) -0.031(6) 0.052(6) -0.016(5)
O115 0.122(6) 0.085(5) 0.104(5) -0.017(4) -0.005(4) 0.006(4)
C114 0.122(9) 0.076(6) 0.082(6) -0.031(6) 0.052(6) -0.016(5)
C113 0.051(10) 0.102(9) 0.057(13) 0.004(7) -0.002(6) 0.004(7)
N102 0.080(4) 0.085(4) 0.067(3) -0.020(3) 0.017(3) -0.018(3)
C304 0.075(6) 0.149(9) 0.072(5) 0.009(5) 0.013(4) -0.045(6)
N302 0.099(4) 0.082(3) 0.069(3) -0.033(3) -0.030(3) 0.033(3)
C301 0.140(9) 0.082(6) 0.165(11) -0.003(6) 0.095(9) -0.029(7)
C303 0.155(10) 0.131(9) 0.088(7) -0.052(8) 0.014(7) -0.018(6)
O305 0.134(6) 0.119(6) 0.075(4) 0.017(5) -0.004(4) -0.024(4)
C101 0.098(5) 0.104(5) 0.081(5) -0.002(4) 0.015(4) -0.021(4)
O215 0.134(6) 0.119(6) 0.075(4) 0.017(5) -0.004(4) -0.024(4)
C214 0.075(6) 0.149(9) 0.072(5) 0.009(5) 0.013(4) -0.045(6)
C211 0.140(9) 0.082(6) 0.165(11) -0.003(6) 0.095(9) -0.029(7)
C213 0.155(10) 0.131(9) 0.088(7) -0.052(8) 0.014(7) -0.018(6)
O225 0.076(10) 0.19(2) 0.112(12) 0.048(11) -0.007(8) 0.032(11)
C223 0.062(10) 0.113(15) 0.057(10) -0.019(9) -0.011(8) 0.011(9)
C221 0.166(19) 0.115(14) 0.114(14) -0.055(13) 0.112(14) -0.048(12)
C224 0.166(19) 0.115(14) 0.114(14) -0.055(13) 0.112(14) -0.048(12)
N202 0.099(4) 0.082(3) 0.069(3) -0.033(3) -0.030(3) 0.033(3)

loop_
_atom_type_symbol
_atom_type_description
_atom_type_scat_dispersion_real
_atom_type_scat_dispersion_imag
_atom_type_scat_source
C C 0.0033 0.0016 'International Tables Vol C Tables 4.2.6.8 and 6.1.1.4'
N N 0.0061 0.0033 'International Tables Vol C Tables 4.2.6.8 and 6.1.1.4'
O O 0.0106 0.0060 'International Tables Vol C Tables 4.2.6.8 and 6.1.1.4'
B B 0.0013 0.0007 'International Tables Vol C Tables 4.2.6.8 and 6.1.1.4'
P P 0.1023 0.0942 'International Tables Vol C Tables 4.2.6.8 and 6.1.1.4'
Pd Pd -0.9988 1.0072 'International Tables Vol C Tables 4.2.6.8 and 6.1.1.4'
Sn Sn -0.6537 1.4246 'International Tables Vol C Tables 4.2.6.8 and 6.1.1.4'
H H 0.0000 0.0000 'International Tables Vol C Tables 4.2.6.8 and 6.1.1.4'

loop_
_geom_angle_atom_site_label_1
_geom_angle_atom_site_label_2
_geom_angle_atom_site_label_3
_geom_angle
B4 Sn1 B3 48.50(15)
B4 Sn1 B5 47.34(16)
B3 Sn1 B5 81.06(15)
B4 Sn1 B2 80.94(15)
B3 Sn1 B2 47.20(14)
B5 Sn1 B2 78.93(14)
B4 Sn1 B1 79.36(15)
B3 Sn1 B1 79.17(14)
B5 Sn1 B1 45.57(14)
B2 Sn1 B1 45.26(13)
B4 Sn1 Pd2 134.01(11)
B3 Sn1 Pd2 164.53(11)
B5 Sn1 Pd2 111.51(10)
B2 Sn1 Pd2 141.66(10)
B1 Sn1 Pd2 115.95(9)
B4 Sn1 Pd1 157.03(12)
B3 Sn1 Pd1 129.69(11)
B5 Sn1 Pd1 111.55(11)
B2 Sn1 Pd1 86.17(10)
B1 Sn1 Pd1 78.07(9)
Pd2 Sn1 Pd1 55.526(9)
O1 Pd1 P2 83.70(6)
O1 Pd1 P1 84.01(6)
P2 Pd1 P1 160.62(3)
O1 Pd1 Pd2 170.48(6)
P2 Pd1 Pd2 87.73(3)
P1 Pd1 Pd2 105.34(2)
O1 Pd1 Sn1 131.21(6)
P2 Pd1 Sn1 101.65(2)
P1 Pd1 Sn1 75.68(2)
Pd2 Pd1 Sn1 54.785(9)
P4 Pd2 P3 108.62(3)
P4 Pd2 Sn1 96.32(2)
P3 Pd2 Sn1 144.94(2)
P4 Pd2 Pd1 162.95(3)
P3 Pd2 Pd1 88.24(2)
Sn1 Pd2 Pd1 69.689(10)
C35 P1 C20 101.26(15)
C35 P1 B1 114.48(16)
C20 P1 B1 108.70(16)
C35 P1 Pd1 127.59(11)
C20 P1 Pd1 97.53(11)
B1 P1 Pd1 104.63(12)
C41 P2 C47 103.80(16)
C41 P2 C31 105.80(17)
C47 P2 C31 102.55(16)
C41 P2 Pd1 120.88(12)
C47 P2 Pd1 121.42(12)
C31 P2 Pd1 99.64(11)
C68 P3 C53 102.80(15)
C68 P3 C74 102.42(16)
C53 P3 C74 100.77(15)
C68 P3 Pd2 106.10(11)
C53 P3 Pd2 122.83(11)
C74 P3 Pd2 119.15(11)
C80 P4 C64 102.68(17)
C80 P4 C86 102.86(16)
C64 P4 C86 99.32(15)
C80 P4 Pd2 115.89(12)
C64 P4 Pd2 118.76(12)
C86 P4 Pd2 114.80(12)
C22 C21 C20 120.7(3)
C22 C21 H21 119.6
C20 C21 H21 119.6
C23 C22 C21 119.9(3)
C23 C22 H22 120.1
C21 C22 H22 120.1
C55 C54 C53 120.3(3)
C55 C54 H54 119.9
C53 C54 H54 119.9
C58 O2 C65 112.8(2)
C32 O1 C25 118.6(3)
C32 O1 Pd1 117.57(19)
C25 O1 Pd1 116.82(19)
C25 C20 C21 117.2(3)
C25 C20 P1 123.9(2)
C21 C20 P1 118.9(3)
C75 C74 C79 118.2(3)
C75 C74 P3 119.7(3)
C79 C74 P3 122.1(3)
C58 C53 C54 116.9(3)
C58 C53 P3 117.3(3)
C54 C53 P3 125.9(3)
C40 C35 C36 118.1(3)
C40 C35 P1 121.3(3)
C36 C35 P1 120.6(3)
B10 B5 B6 60.3(2)
B10 B5 B1 105.9(3)
B6 B5 B1 58.5(2)
B10 B5 B4 58.2(3)
B6 B5 B4 107.6(3)
B1 B5 B4 108.1(3)
B10 B5 Sn1 117.7(3)
B6 B5 Sn1 120.6(3)
B1 B5 Sn1 68.05(18)
B4 B5 Sn1 65.46(18)
B10 B5 H5 121.7
B6 B5 H5 119.6
B1 B5 H5 122.5
B4 B5 H5 123.1
Sn1 B5 H5 109.5
B7 B1 B6 60.8(2)
B7 B1 B2 59.5(2)
B6 B1 B2 109.0(3)
B7 B1 B5 108.5(3)
B6 B1 B5 59.4(2)
B2 B1 B5 110.2(3)
B7 B1 P1 125.6(3)
B6 B1 P1 132.4(3)
B2 B1 P1 112.4(2)
B5 B1 P1 122.6(2)
B7 B1 Sn1 120.2(2)
B6 B1 Sn1 119.9(2)
B2 B1 Sn1 67.10(17)
B5 B1 Sn1 66.38(18)
P1 B1 Sn1 97.51(15)
C22 C23 C24 121.7(3)
C22 C23 H23 119.1
C24 C23 H23 119.1
C23 C24 C25 116.5(3)
C23 C24 C26 122.1(3)
C25 C24 C26 121.1(3)
C24 C26 C33 107.2(3)
C24 C26 C34 110.8(4)
C33 C26 C34 110.2(4)
C24 C26 C27 109.0(3)
C33 C26 C27 108.2(4)
C34 C26 C27 111.2(4)
C26 C34 H34A 109.5
C26 C34 H34B 109.5
H34A C34 H34B 109.5
C26 C34 H34C 109.5
H34A C34 H34C 109.5
H34B C34 H34C 109.5
C26 C33 H33A 109.5
C26 C33 H33B 109.5
H33A C33 H33B 109.5
C26 C33 H33C 109.5
H33A C33 H33C 109.5
H33B C33 H33C 109.5
C28 C27 C32 117.2(3)
C28 C27 C26 122.5(3)
C32 C27 C26 120.3(3)
C27 C28 C29 121.5(4)
C27 C28 H28 119.3
C29 C28 H28 119.3
C30 C29 C28 120.1(3)
C30 C29 H29 119.9
C28 C29 H29 119.9
C29 C30 C31 120.5(3)
C29 C30 H30 119.7
C31 C30 H30 119.7
C30 C31 C32 117.8(3)
C30 C31 P2 120.2(3)
C32 C31 P2 122.0(3)
C46 C41 C42 119.6(4)
C46 C41 P2 117.7(3)
C42 C41 P2 122.7(3)
C41 C46 C45 119.8(4)
C41 C46 H46 120.1
C45 C46 H46 120.1
C44 C45 C46 120.4(5)
C44 C45 H45 119.8
C46 C45 H45 119.8
C43 C44 C45 119.7(4)
C43 C44 H44 120.1
C45 C44 H44 120.1
C44 C43 C42 121.2(5)
C44 C43 H43 119.4
C42 C43 H43 119.4
C43 C42 C41 119.3(5)
C43 C42 H42 120.4
C41 C42 H42 120.4
C48 C47 C52 118.5(3)
C48 C47 P2 122.6(3)
C52 C47 P2 118.8(3)
C49 C48 C47 119.8(4)
C49 C48 H48 120.1
C47 C48 H48 120.1
C50 C49 C48 121.7(4)
C50 C49 H49 119.2
C48 C49 H49 119.2
C49 C50 C51 119.2(4)
C49 C50 H50 120.4
C51 C50 H50 120.4
C50 C51 C52 120.1(4)
C50 C51 H51 120.0
C52 C51 H51 120.0
C51 C52 C47 120.6(3)
C51 C52 H52 119.7
C47 C52 H52 119.7
C73 C68 C69 118.6(3)
C73 C68 P3 123.5(3)
C69 C68 P3 117.7(3)
C72 C73 C68 120.3(3)
C72 C73 H73 119.8
C68 C73 H73 119.8
C71 C72 C73 120.4(4)
C71 C72 H72 119.8
C73 C72 H72 119.8
C72 C71 C70 119.6(4)
C72 C71 H71 120.2
C70 C71 H71 120.2
C69 C70 C71 120.4(4)
C69 C70 H70 119.8
C71 C70 H70 119.8
C70 C69 C68 120.6(4)
C70 C69 H69 119.7
C68 C69 H69 119.7
C76 C75 C74 121.2(4)
C76 C75 H75 119.4
C74 C75 H75 119.4
C75 C76 C77 119.5(4)
C75 C76 H76 120.2
C77 C76 H76 120.2
C78 C77 C76 120.1(4)
C78 C77 H77 119.9
C76 C77 H77 119.9
C77 C78 C79 120.2(4)
C77 C78 H78 119.9
C79 C78 H78 119.9
C78 C79 C74 120.7(4)
C78 C79 H79 119.6
C74 C79 H79 119.6
C56 C55 C54 121.0(3)
C56 C55 H55 119.5
C54 C55 H55 119.5
C55 C56 C57 120.6(3)
C55 C56 H56 119.7
C57 C56 H56 119.7
C58 C57 C56 116.9(3)
C58 C57 C59 116.7(3)
C56 C57 C59 126.4(3)
C67 C59 C60 112.2(3)
C67 C59 C57 112.2(3)
C60 C59 C57 105.9(3)
C67 C59 C66 109.6(3)
C60 C59 C66 108.5(3)
C57 C59 C66 108.4(3)
C59 C66 H66A 109.5
C59 C66 H66B 109.5
H66A C66 H66B 109.5
C59 C66 H66C 109.5
H66A C66 H66C 109.5
H66B C66 H66C 109.5
C59 C67 H67A 109.5
C59 C67 H67B 109.5
H67A C67 H67B 109.5
C59 C67 H67C 109.5
H67A C67 H67C 109.5
H67B C67 H67C 109.5
C61 C60 C65 116.6(3)
C61 C60 C59 126.0(3)
C65 C60 C59 117.3(3)
C64 C65 O2 116.5(3)
C64 C65 C60 124.4(3)
O2 C65 C60 119.1(3)
C57 C58 C53 124.3(3)
C57 C58 O2 120.0(3)
C53 C58 O2 115.7(3)
C65 C64 C63 116.7(3)
C65 C64 P4 118.7(3)
C63 C64 P4 124.6(3)
C81 C80 C85 118.4(4)
C81 C80 P4 118.4(3)
C85 C80 P4 123.2(3)
C84 C85 C80 120.4(4)
C84 C85 H85 119.8
C80 C85 H85 119.8
C83 C84 C85 120.3(4)
C83 C84 H84 119.8
C85 C84 H84 119.8
C82 C83 C84 119.8(4)
C82 C83 H83 120.1
C84 C83 H83 120.1
C83 C82 C81 120.1(4)
C83 C82 H82 120.0
C81 C82 H82 120.0
C82 C81 C80 121.1(4)
C82 C81 H81 119.4
C80 C81 H81 119.4
C91 C86 C87 118.7(3)
C91 C86 P4 118.8(3)
C87 C86 P4 122.4(3)
C86 C91 C90 120.4(4)
C86 C91 H91 119.8
C90 C91 H91 119.8
C89 C90 C91 120.1(4)
C89 C90 H90 119.9
C91 C90 H90 119.9
C90 C89 C88 120.1(4)
C90 C89 H89 120.0
C88 C89 H89 120.0
C87 C88 C89 120.2(4)
C87 C88 H88 119.9
C89 C88 H88 119.9
C88 C87 C86 120.5(4)
C88 C87 H87 119.7
C86 C87 H87 119.7
C62 C63 C64 120.5(4)
C62 C63 H63 119.7
C64 C63 H63 119.7
C63 C62 C61 120.9(4)
C63 C62 H62 119.6
C61 C62 H62 119.6
C62 C61 C60 120.8(3)
C62 C61 H61 119.6
C60 C61 H61 119.6
C27 C32 C31 123.0(3)
C27 C32 O1 120.2(3)
C31 C32 O1 116.8(3)
C20 C25 C24 123.9(3)
C20 C25 O1 116.6(3)
C24 C25 O1 119.4(3)
C35 C40 C39 121.1(4)
C35 C40 H40 119.4
C39 C40 H40 119.4
C38 C39 C40 120.3(4)
C38 C39 H39 119.8
C40 C39 H39 119.8
C39 C38 C37 119.8(4)
C39 C38 H38 120.1
C37 C38 H38 120.1
C38 C37 C36 120.4(4)
C38 C37 H37 119.8
C36 C37 H37 119.8
C35 C36 C37 120.3(4)
C35 C36 H36 119.9
C37 C36 H36 119.9
B8 B2 B7 60.2(2)
B8 B2 B1 106.1(3)
B7 B2 B1 58.6(2)
B8 B2 B3 58.3(2)
B7 B2 B3 107.3(3)
B1 B2 B3 107.8(3)
B8 B2 Sn1 117.3(2)
B7 B2 Sn1 119.9(2)
B1 B2 Sn1 67.64(17)
B3 B2 Sn1 65.01(17)
B8 B2 H2 121.6
B7 B2 H2 119.9
B1 B2 H2 122.5
B3 B2 H2 123.3
Sn1 B2 H2 110.2
B2 B8 B3 64.2(2)
B2 B8 B7 60.5(2)
B3 B8 B7 112.2(3)
B2 B8 B11 109.1(3)
B3 B8 B11 109.6(3)
B7 B8 B11 59.7(3)
B2 B8 B9 110.1(3)
B3 B8 B9 59.8(3)
B7 B8 B9 107.9(3)
B11 B8 B9 59.6(3)
B2 B8 H8 119.6
B3 B8 H8 118.7
B7 B8 H8 121.0
B11 B8 H8 121.9
B9 B8 H8 122.2
B10 B11 B7 108.8(3)
B10 B11 B9 60.0(3)
B7 B11 B9 108.8(3)
B10 B11 B8 108.5(3)
B7 B11 B8 60.1(2)
B9 B11 B8 60.5(3)
B10 B11 B6 60.3(3)
B7 B11 B6 60.5(2)
B9 B11 B6 108.7(3)
B8 B11 B6 108.7(3)
B10 B11 H11 121.4
B7 B11 H11 121.2
B9 B11 H11 121.3
B8 B11 H11 121.4
B6 B11 H11 121.2
B1 B6 B11 107.0(3)
B1 B6 B10 107.9(3)
B11 B6 B10 59.5(3)
B1 B6 B5 62.1(2)
B11 B6 B5 107.9(3)
B10 B6 B5 59.3(2)
B1 B6 B7 59.6(2)
B11 B6 B7 59.5(2)
B10 B6 B7 107.3(3)
B5 B6 B7 109.7(3)
B1 B6 H6 121.5
B11 B6 H6 122.6
B10 B6 H6 122.5
B5 B6 H6 120.5
B7 B6 H6 121.7
B5 B10 B11 109.3(3)
B5 B10 B4 64.0(3)
B11 B10 B4 109.9(3)
B5 B10 B9 110.0(3)
B11 B10 B9 60.1(3)
B4 B10 B9 59.6(3)
B5 B10 B6 60.4(2)
B11 B10 B6 60.2(3)
B4 B10 B6 112.3(3)
B9 B10 B6 108.7(3)
B5 B10 H10 119.8
B11 B10 H10 121.5
B4 B10 H10 118.9
B9 B10 H10 121.9
B6 B10 H10 120.6
B9 B4 B10 60.3(3)
B9 B4 B5 105.7(3)
B10 B4 B5 57.8(2)
B9 B4 B3 57.8(2)
B10 B4 B3 106.0(3)
B5 B4 B3 106.8(3)
B9 B4 Sn1 117.8(3)
B10 B4 Sn1 119.0(3)
B5 B4 Sn1 67.19(18)
B3 B4 Sn1 65.76(17)
B9 B4 H4 121.4
B10 B4 H4 120.8
B5 B4 H4 123.3
B3 B4 H4 123.8
Sn1 B4 H4 110.0
B8 B3 B9 60.5(3)
B8 B3 B2 57.6(2)
B9 B3 B2 105.5(3)
B8 B3 B4 105.9(3)
B9 B3 B4 57.0(2)
B2 B3 B4 107.1(3)
B8 B3 Sn1 119.2(3)
B9 B3 Sn1 117.1(3)
B2 B3 Sn1 67.80(17)
B4 B3 Sn1 65.74(18)
B8 B3 H3 120.7
B9 B3 H3 121.9
B2 B3 H3 123.0
B4 B3 H3 124.0
Sn1 B3 H3 109.9
B1 B7 B11 107.4(3)
B1 B7 B8 108.0(3)
B11 B7 B8 60.1(3)
B1 B7 B2 61.9(2)
B11 B7 B2 108.4(3)
B8 B7 B2 59.3(2)
B1 B7 B6 59.6(2)
B11 B7 B6 60.0(2)
B8 B7 B6 108.3(3)
B2 B7 B6 110.0(3)
B1 B7 H7 121.6
B11 B7 H7 122.0
B8 B7 H7 122.1
B2 B7 H7 120.5
B6 B7 H7 121.2
B4 B9 B10 60.2(3)
B4 B9 B11 110.1(3)
B10 B9 B11 59.8(3)
B4 B9 B3 65.2(3)
B10 B9 B3 111.8(3)
B11 B9 B3 109.8(3)
B4 B9 B8 111.7(3)
B10 B9 B8 107.9(3)
B11 B9 B8 59.9(3)
B3 B9 B8 59.7(2)
B4 B9 H9 118.4
B10 B9 H9 121.5
B11 B9 H9 121.5
B3 B9 H9 118.7
B8 B9 H9 121.7
O125 C124 N102 133.(4)
O125 C124 H124 113.4
N102 C124 H124 113.4
N102 C123 H12A 109.5
N102 C123 H12B 109.5
H12A C123 H12B 109.5
N102 C123 H12C 109.5
H12A C123 H12C 109.5
H12B C123 H12C 109.5
O115 C114 N102 132.(2)
O115 C114 H114 113.8
N102 C114 H114 113.8
N102 C113 H11A 109.5
N102 C113 H11B 109.5
H11A C113 H11B 109.5
N102 C113 H11C 109.5
H11A C113 H11C 109.5
H11B C113 H11C 109.5
C114 N102 C113 122.5(14)
C114 N102 C101 124.9(13)
C113 N102 C101 112.5(8)
C114 N102 C124 103.7(17)
C101 N102 C124 131.2(13)
C113 N102 C123 133.1(16)
C101 N102 C123 114.3(15)
C124 N102 C123 114.4(19)
O305 C304 N302 110.1(16)
O305 C304 H304 125.0
N302 C304 H304 125.0
C304 N302 C301 131.8(12)
C304 N302 C303 107.3(12)
C301 N302 C303 120.6(11)
N302 C301 H30A 109.5
N302 C301 H30B 109.5
H30A C301 H30B 109.5
N302 C301 H30C 109.5
H30A C301 H30C 109.5
H30B C301 H30C 109.5
N302 C303 H30D 109.5
N302 C303 H30E 109.5
H30D C303 H30E 109.5
N302 C303 H30F 109.5
H30D C303 H30F 109.5
H30E C303 H30F 109.5
N102 C101 H10A 109.5
N102 C101 H10B 109.5
H10A C101 H10B 109.5
N102 C101 H10C 109.5
H10A C101 H10C 109.5
H10B C101 H10C 109.5
N102 C101 H10D 109.5
H10B C101 H10D 121.7
H10C C101 H10D 96.2
N102 C101 H10E 109.7
H10A C101 H10E 96.2
H10C C101 H10E 121.5
H10D C101 H10E 109.5
N102 C101 H10F 109.3
H10A C101 H10F 121.8
H10B C101 H10F 96.3
H10D C101 H10F 109.5
H10E C101 H10F 109.5
O215 C214 N202 132.4(10)
O215 C214 H214 113.8
N202 C214 H214 113.8
N202 C211 H21A 109.5
N202 C211 H21B 109.5
H21A C211 H21B 109.5
N202 C211 H21C 109.5
H21A C211 H21C 109.5
H21B C211 H21C 109.5
N202 C213 H21D 109.5
N202 C213 H21E 109.5
H21D C213 H21E 109.5
N202 C213 H21F 109.5
H21D C213 H21F 109.5
H21E C213 H21F 109.5
N202 C223 H22A 109.5
N202 C223 H22B 109.5
H22A C223 H22B 109.5
N202 C223 H22C 109.5
H22A C223 H22C 109.5
H22B C223 H22C 109.5
N202 C221 H22D 109.5
N202 C221 H22E 109.5
H22D C221 H22E 109.5
N202 C221 H22F 109.5
H22D C221 H22F 109.5
H22E C221 H22F 109.5
O225 C224 N202 118.4(18)
O225 C224 H224 120.8
N202 C224 H224 120.8
C224 N202 C214 75.4(11)
C224 N202 C211 150.9(10)
C214 N202 C211 127.5(9)
C224 N202 C213 45.3(11)
C214 N202 C213 108.8(9)
C211 N202 C213 122.8(9)
C224 N202 C221 126.0(12)
C214 N202 C221 155.0(8)
C213 N202 C221 84.7(8)
C224 N202 C223 134.5(12)
C214 N202 C223 67.8(8)
C211 N202 C223 60.0(8)
C213 N202 C223 175.1(9)
C221 N202 C223 97.2(9)

loop_
_geom_bond_atom_site_label_1
_geom_bond_atom_site_label_2
_geom_bond_distance
Sn1 B4 2.319(4)
Sn1 B3 2.320(4)
Sn1 B5 2.350(4)
Sn1 B2 2.369(4)
Sn1 B1 2.379(4)
Sn1 Pd2 2.5487(3)
Sn1 Pd1 2.9256(3)
Pd1 O1 2.234(2)
Pd1 P2 2.2854(9)
Pd1 P1 2.3166(8)
Pd1 Pd2 2.5717(4)
Pd2 P4 2.3394(9)
Pd2 P3 2.3770(9)
P1 C35 1.822(3)
P1 C20 1.834(3)
P1 B1 1.928(4)
P2 C41 1.829(4)
P2 C47 1.830(4)
P2 C31 1.833(4)
P3 C68 1.823(4)
P3 C53 1.831(3)
P3 C74 1.833(3)
P4 C80 1.826(4)
P4 C64 1.833(3)
P4 C86 1.836(4)
C21 C22 1.383(5)
C21 C20 1.400(5)
C21 H21 0.95
C22 C23 1.379(5)
C22 H22 0.95
C54 C55 1.380(5)
C54 C53 1.402(5)
C54 H54 0.95
O2 C58 1.387(4)
O2 C65 1.390(4)
O1 C32 1.407(4)
O1 C25 1.412(4)
C20 C25 1.379(5)
C74 C75 1.386(5)
C74 C79 1.389(5)
C53 C58 1.385(5)
C35 C40 1.377(5)
C35 C36 1.387(5)
B5 B10 1.765(6)
B5 B6 1.784(6)
B5 B1 1.832(6)
B5 B4 1.875(6)
B5 H5 1.12
B1 B7 1.768(5)
B1 B6 1.768(5)
B1 B2 1.827(5)
C23 C24 1.389(5)
C23 H23 0.95
C24 C25 1.393(5)
C24 C26 1.523(5)
C26 C33 1.534(6)
C26 C34 1.537(6)
C26 C27 1.539(5)
C34 H34A 0.98
C34 H34B 0.98
C34 H34C 0.98
C33 H33A 0.98
C33 H33B 0.98
C33 H33C 0.98
C27 C28 1.380(5)
C27 C32 1.389(5)
C28 C29 1.390(5)
C28 H28 0.95
C29 C30 1.373(5)
C29 H29 0.95
C30 C31 1.393(5)
C30 H30 0.95
C31 C32 1.393(5)
C41 C46 1.387(6)
C41 C42 1.390(6)
C46 C45 1.388(6)
C46 H46 0.95
C45 C44 1.373(7)
C45 H45 0.95
C44 C43 1.363(7)
C44 H44 0.95
C43 C42 1.386(6)
C43 H43 0.95
C42 H42 0.95
C47 C48 1.386(5)
C47 C52 1.388(5)
C48 C49 1.378(6)
C48 H48 0.95
C49 C50 1.363(7)
C49 H49 0.95
C50 C51 1.375(6)
C50 H50 0.95
C51 C52 1.386(5)
C51 H51 0.95
C52 H52 0.95
C68 C73 1.387(5)
C68 C69 1.389(5)
C73 C72 1.387(5)
C73 H73 0.95
C72 C71 1.373(6)
C72 H72 0.95
C71 C70 1.379(6)
C71 H71 0.95
C70 C69 1.377(5)
C70 H70 0.95
C69 H69 0.95
C75 C76 1.381(5)
C75 H75 0.95
C76 C77 1.384(6)
C76 H76 0.95
C77 C78 1.368(6)
C77 H77 0.95
C78 C79 1.385(5)
C78 H78 0.95
C79 H79 0.95
C55 C56 1.379(5)
C55 H55 0.95
C56 C57 1.392(5)
C56 H56 0.95
C57 C58 1.385(5)
C57 C59 1.529(5)
C59 C67 1.521(5)
C59 C60 1.529(5)
C59 C66 1.550(5)
C66 H66A 0.98
C66 H66B 0.98
C66 H66C 0.98
C67 H67A 0.98
C67 H67B 0.98
C67 H67C 0.98
C60 C61 1.385(5)
C60 C65 1.390(5)
C65 C64 1.383(5)
C64 C63 1.397(5)
C80 C81 1.382(5)
C80 C85 1.389(5)
C85 C84 1.380(6)
C85 H85 0.95
C84 C83 1.379(7)
C84 H84 0.95
C83 C82 1.367(6)
C83 H83 0.95
C82 C81 1.379(6)
C82 H82 0.95
C81 H81 0.95
C86 C91 1.389(5)
C86 C87 1.395(5)
C91 C90 1.393(5)
C91 H91 0.95
C90 C89 1.369(6)
C90 H90 0.95
C89 C88 1.383(6)
C89 H89 0.95
C88 C87 1.379(5)
C88 H88 0.95
C87 H87 0.95
C63 C62 1.376(5)
C63 H63 0.95
C62 C61 1.383(5)
C62 H62 0.95
C61 H61 0.95
C40 C39 1.387(5)
C40 H40 0.95
C39 C38 1.356(6)
C39 H39 0.95
C38 C37 1.371(6)
C38 H38 0.95
C37 C36 1.391(5)
C37 H37 0.95
C36 H36 0.95
B2 B8 1.761(6)
B2 B7 1.783(6)
B2 B3 1.878(6)
B2 H2 1.12
B8 B3 1.774(6)
B8 B7 1.779(6)
B8 B11 1.779(7)
B8 B9 1.789(7)
B8 H8 1.12
B11 B10 1.769(7)
B11 B7 1.772(6)
B11 B9 1.774(7)
B11 B6 1.781(6)
B11 H11 1.12
B6 B10 1.783(7)
B6 B7 1.791(6)
B6 H6 1.12
B10 B4 1.772(7)
B10 B9 1.773(7)
B10 H10 1.12
B4 B9 1.760(6)
B4 B3 1.905(6)
B4 H4 1.12
B3 B9 1.775(6)
B3 H3 1.12
B7 H7 1.12
B9 H9 1.12
O125 C124 1.00(3)
C124 N102 1.49(4)
C124 H124 0.95
C123 N102 1.501(18)
C123 H12A 0.98
C123 H12B 0.98
C123 H12C 0.98
O115 C114 1.225(19)
C114 N102 1.327(14)
C114 H114 0.95
C113 N102 1.34(3)
C113 H11A 0.98
C113 H11B 0.98
C113 H11C 0.98
N102 C101 1.471(7)
C304 O305 1.242(17)
C304 N302 1.394(18)
C304 H304 0.95
N302 C301 1.472(9)
N302 C303 1.479(13)
C301 H30A 0.98
C301 H30B 0.98
C301 H30C 0.98
C303 H30D 0.98
C303 H30E 0.98
C303 H30F 0.98
C101 H10A 0.98
C101 H10B 0.98
C101 H10C 0.98
C101 H10D 0.98
C101 H10E 0.98
C101 H10F 0.98
O215 C214 1.240(11)
C214 N202 1.351(8)
C214 H214 0.95
C211 N202 1.389(8)
C211 H21A 0.98
C211 H21B 0.98
C211 H21C 0.98
C213 N202 1.516(10)
C213 H21D 0.98
C213 H21E 0.98
C213 H21F 0.98
O225 C224 1.153(17)
C223 N202 1.576(12)
C223 H22A 0.98
C223 H22B 0.98
C223 H22C 0.98
C221 N202 1.548(16)
C221 H22D 0.98
C221 H22E 0.98
C221 H22F 0.98
C224 N202 1.254(9)
C224 H224 0.95

loop_
_geom_torsion_atom_site_label_1
_geom_torsion_atom_site_label_2
_geom_torsion_atom_site_label_3
_geom_torsion_atom_site_label_4
_geom_torsion
B4 Sn1 Pd1 O1 -66.8(3)
B3 Sn1 Pd1 O1 8.87(17)
B5 Sn1 Pd1 O1 -87.48(13)
B2 Sn1 Pd1 O1 -10.97(12)
B1 Sn1 Pd1 O1 -55.99(12)
Pd2 Sn1 Pd1 O1 170.57(8)
B4 Sn1 Pd1 P2 -158.6(3)
B3 Sn1 Pd1 P2 -82.95(15)
B5 Sn1 Pd1 P2 -179.30(11)
B2 Sn1 Pd1 P2 -102.79(10)
B1 Sn1 Pd1 P2 -147.80(10)
Pd2 Sn1 Pd1 P2 78.76(3)
B4 Sn1 Pd1 P1 1.7(3)
B3 Sn1 Pd1 P1 77.35(15)
B5 Sn1 Pd1 P1 -19.00(11)
B2 Sn1 Pd1 P1 57.51(10)
B1 Sn1 Pd1 P1 12.50(10)
Pd2 Sn1 Pd1 P1 -120.95(2)
B4 Sn1 Pd1 Pd2 122.7(3)
B3 Sn1 Pd1 Pd2 -161.70(15)
B5 Sn1 Pd1 Pd2 101.95(11)
B2 Sn1 Pd1 Pd2 178.46(10)
B1 Sn1 Pd1 Pd2 133.44(10)
B4 Sn1 Pd2 P4 37.21(17)
B3 Sn1 Pd2 P4 -54.9(4)
B5 Sn1 Pd2 P4 88.02(12)
B2 Sn1 Pd2 P4 -172.45(16)
B1 Sn1 Pd2 P4 137.85(11)
Pd1 Sn1 Pd2 P4 -169.96(3)
B4 Sn1 Pd2 P3 -98.60(17)
B3 Sn1 Pd2 P3 169.3(4)
B5 Sn1 Pd2 P3 -47.79(12)
B2 Sn1 Pd2 P3 51.74(16)
B1 Sn1 Pd2 P3 2.04(11)
Pd1 Sn1 Pd2 P3 54.23(4)
B4 Sn1 Pd2 Pd1 -152.82(16)
B3 Sn1 Pd2 Pd1 115.1(4)
B5 Sn1 Pd2 Pd1 -102.02(11)
B2 Sn1 Pd2 Pd1 -2.48(16)
B1 Sn1 Pd2 Pd1 -52.19(10)
P2 Pd1 Pd2 P4 -69.76(9)
P1 Pd1 Pd2 P4 95.73(9)
Sn1 Pd1 Pd2 P4 36.22(8)
P2 Pd1 Pd2 P3 101.81(3)
P1 Pd1 Pd2 P3 -92.70(3)
Sn1 Pd1 Pd2 P3 -152.21(2)
P2 Pd1 Pd2 Sn1 -105.98(2)
P1 Pd1 Pd2 Sn1 59.51(2)
O1 Pd1 P1 C35 -102.54(16)
P2 Pd1 P1 C35 -153.41(16)
Pd2 Pd1 P1 C35 75.59(15)
Sn1 Pd1 P1 C35 122.19(15)
O1 Pd1 P1 C20 7.97(12)
P2 Pd1 P1 C20 -42.90(15)
Pd2 Pd1 P1 C20 -173.90(10)
Sn1 Pd1 P1 C20 -127.30(11)
O1 Pd1 P1 B1 119.61(14)
P2 Pd1 P1 B1 68.74(16)
Pd2 Pd1 P1 B1 -62.26(12)
Sn1 Pd1 P1 B1 -15.66(12)
O1 Pd1 P2 C41 111.94(17)
P1 Pd1 P2 C41 162.86(17)
Pd2 Pd1 P2 C41 -63.89(16)
Sn1 Pd1 P2 C41 -117.21(16)
O1 Pd1 P2 C47 -114.34(15)
P1 Pd1 P2 C47 -63.42(18)
Pd2 Pd1 P2 C47 69.83(14)
Sn1 Pd1 P2 C47 16.51(14)
O1 Pd1 P2 C31 -3.11(12)
P1 Pd1 P2 C31 47.81(16)
Pd2 Pd1 P2 C31 -178.94(11)
Sn1 Pd1 P2 C31 127.74(11)
P4 Pd2 P3 C68 -60.45(12)
Sn1 Pd2 P3 C68 72.58(12)
Pd1 Pd2 P3 C68 122.15(11)
P4 Pd2 P3 C53 56.98(14)
Sn1 Pd2 P3 C53 -169.99(13)
Pd1 Pd2 P3 C53 -120.42(14)
P4 Pd2 P3 C74 -175.11(13)
Sn1 Pd2 P3 C74 -42.08(14)
Pd1 Pd2 P3 C74 7.49(13)
P3 Pd2 P4 C80 64.65(13)
Sn1 Pd2 P4 C80 -90.36(13)
Pd1 Pd2 P4 C80 -124.24(14)
P3 Pd2 P4 C64 -58.35(14)
Sn1 Pd2 P4 C64 146.64(14)
Pd1 Pd2 P4 C64 112.75(15)
P3 Pd2 P4 C86 -175.55(13)
Sn1 Pd2 P4 C86 29.44(13)
Pd1 Pd2 P4 C86 -4.45(17)
C20 C21 C22 C23 -1.2(5)
P2 Pd1 O1 C32 4.8(2)
P1 Pd1 O1 C32 -160.2(2)
Sn1 Pd1 O1 C32 -95.1(2)
P2 Pd1 O1 C25 155.2(2)
P1 Pd1 O1 C25 -9.8(2)
Sn1 Pd1 O1 C25 55.2(2)
C22 C21 C20 C25 0.4(5)
C22 C21 C20 P1 178.2(3)
C35 P1 C20 C25 122.5(3)
B1 P1 C20 C25 -116.6(3)
Pd1 P1 C20 C25 -8.3(3)
C35 P1 C20 C21 -55.2(3)
B1 P1 C20 C21 65.7(3)
Pd1 P1 C20 C21 174.0(2)
C68 P3 C74 C75 -177.5(3)
C53 P3 C74 C75 76.6(3)
Pd2 P3 C74 C75 -60.9(3)
C68 P3 C74 C79 4.2(3)
C53 P3 C74 C79 -101.7(3)
Pd2 P3 C74 C79 120.8(3)
C55 C54 C53 C58 1.3(5)
C55 C54 C53 P3 -176.7(3)
C68 P3 C53 C58 70.6(3)
C74 P3 C53 C58 176.2(3)
Pd2 P3 C53 C58 -48.4(3)
C68 P3 C53 C54 -111.3(3)
C74 P3 C53 C54 -5.8(3)
Pd2 P3 C53 C54 129.7(3)
C20 P1 C35 C40 -35.3(3)
B1 P1 C35 C40 -152.1(3)
Pd1 P1 C35 C40 73.4(3)
C20 P1 C35 C36 144.7(3)
B1 P1 C35 C36 27.9(3)
Pd1 P1 C35 C36 -106.6(3)
B4 Sn1 B5 B10 -26.4(3)
B3 Sn1 B5 B10 13.5(3)
B2 Sn1 B5 B10 61.4(3)
B1 Sn1 B5 B10 97.0(3)
Pd2 Sn1 B5 B10 -157.2(2)
Pd1 Sn1 B5 B10 142.7(3)
B4 Sn1 B5 B6 -96.6(3)
B3 Sn1 B5 B6 -56.7(3)
B2 Sn1 B5 B6 -8.8(3)
B1 Sn1 B5 B6 26.8(3)
Pd2 Sn1 B5 B6 132.6(3)
Pd1 Sn1 B5 B6 72.5(3)
B4 Sn1 B5 B1 -123.5(3)
B3 Sn1 B5 B1 -83.6(2)
B2 Sn1 B5 B1 -35.64(18)
Pd2 Sn1 B5 B1 105.80(16)
Pd1 Sn1 B5 B1 45.70(19)
B3 Sn1 B5 B4 39.9(2)
B2 Sn1 B5 B4 87.8(2)
B1 Sn1 B5 B4 123.5(3)
Pd2 Sn1 B5 B4 -130.73(17)
Pd1 Sn1 B5 B4 169.18(16)
B10 B5 B1 B7 1.6(4)
B6 B5 B1 B7 -37.3(3)
B4 B5 B1 B7 62.6(3)
Sn1 B5 B1 B7 115.6(3)
B10 B5 B1 B6 38.9(3)
B4 B5 B1 B6 99.9(3)
Sn1 B5 B1 B6 152.9(3)
B10 B5 B1 B2 -61.8(4)
B6 B5 B1 B2 -100.7(3)
B4 B5 B1 B2 -0.8(4)
Sn1 B5 B1 B2 52.2(2)
B10 B5 B1 P1 162.3(3)
B6 B5 B1 P1 123.5(3)
B4 B5 B1 P1 -136.6(3)
Sn1 B5 B1 P1 -83.7(2)
B10 B5 B1 Sn1 -114.0(3)
B6 B5 B1 Sn1 -152.9(3)
B4 B5 B1 Sn1 -53.0(2)
C35 P1 B1 B7 98.8(3)
C20 P1 B1 B7 -13.6(3)
Pd1 P1 B1 B7 -117.0(3)
C35 P1 B1 B6 17.8(4)
C20 P1 B1 B6 -94.5(3)
Pd1 P1 B1 B6 162.1(3)
C35 P1 B1 B2 166.4(2)
C20 P1 B1 B2 54.0(3)
Pd1 P1 B1 B2 -49.3(2)
C35 P1 B1 B5 -58.6(3)
C20 P1 B1 B5 -171.0(3)
Pd1 P1 B1 B5 85.6(3)
C35 P1 B1 Sn1 -125.31(15)
C20 P1 B1 Sn1 122.31(14)
Pd1 P1 B1 Sn1 18.94(14)
B4 Sn1 B1 B7 -59.8(3)
B3 Sn1 B1 B7 -10.4(3)
B5 Sn1 B1 B7 -98.5(3)
B2 Sn1 B1 B7 27.9(2)
Pd2 Sn1 B1 B7 166.1(2)
Pd1 Sn1 B1 B7 124.4(3)
B4 Sn1 B1 B6 11.7(3)
B3 Sn1 B1 B6 61.2(3)
B5 Sn1 B1 B6 -26.9(3)
B2 Sn1 B1 B6 99.5(3)
Pd2 Sn1 B1 B6 -122.3(2)
Pd1 Sn1 B1 B6 -164.0(3)
B4 Sn1 B1 B2 -87.8(2)
B3 Sn1 B1 B2 -38.33(19)
B5 Sn1 B1 B2 -126.4(3)
Pd2 Sn1 B1 B2 138.24(15)
Pd1 Sn1 B1 B2 96.50(17)
B4 Sn1 B1 B5 38.6(2)
B3 Sn1 B1 B5 88.0(2)
B2 Sn1 B1 B5 126.4(3)
Pd2 Sn1 B1 B5 -95.39(18)
Pd1 Sn1 B1 B5 -137.12(18)
B4 Sn1 B1 P1 161.02(19)
B3 Sn1 B1 P1 -149.55(18)
B5 Sn1 B1 P1 122.4(2)
B2 Sn1 B1 P1 -111.2(2)
Pd2 Sn1 B1 P1 27.01(17)
Pd1 Sn1 B1 P1 -14.72(11)
C21 C22 C23 C24 0.9(5)
C22 C23 C24 C25 0.2(5)
C22 C23 C24 C26 -174.7(4)
C23 C24 C26 C33 86.3(5)
C25 C24 C26 C33 -88.4(4)
C23 C24 C26 C34 -34.0(5)
C25 C24 C26 C34 151.3(4)
C23 C24 C26 C27 -156.8(3)
C25 C24 C26 C27 28.6(5)
C24 C26 C27 C28 154.4(4)
C33 C26 C27 C28 -89.3(5)
C34 C26 C27 C28 31.9(6)
C24 C26 C27 C32 -27.3(5)
C33 C26 C27 C32 88.9(4)
C34 C26 C27 C32 -149.8(4)
C32 C27 C28 C29 -0.4(6)
C26 C27 C28 C29 177.9(4)
C27 C28 C29 C30 0.4(6)
C28 C29 C30 C31 -0.5(6)
C29 C30 C31 C32 0.5(5)
C29 C30 C31 P2 178.4(3)
C41 P2 C31 C30 58.2(3)
C47 P2 C31 C30 -50.3(3)
Pd1 P2 C31 C30 -175.7(3)
C41 P2 C31 C32 -124.0(3)
C47 P2 C31 C32 127.5(3)
Pd1 P2 C31 C32 2.1(3)
C47 P2 C41 C46 -61.9(3)
C31 P2 C41 C46 -169.4(3)
Pd1 P2 C41 C46 78.7(3)
C47 P2 C41 C42 121.2(3)
C31 P2 C41 C42 13.6(4)
Pd1 P2 C41 C42 -98.2(3)
C42 C41 C46 C45 -2.5(6)
P2 C41 C46 C45 -179.5(3)
C41 C46 C45 C44 2.0(6)
C46 C45 C44 C43 -0.3(7)
C45 C44 C43 C42 -0.9(7)
C44 C43 C42 C41 0.4(7)
C46 C41 C42 C43 1.3(6)
P2 C41 C42 C43 178.2(3)
C41 P2 C47 C48 -12.0(4)
C31 P2 C47 C48 98.0(4)
Pd1 P2 C47 C48 -152.3(3)
C41 P2 C47 C52 170.0(3)
C31 P2 C47 C52 -80.0(3)
Pd1 P2 C47 C52 29.7(3)
C52 C47 C48 C49 -2.5(7)
P2 C47 C48 C49 179.5(4)
C47 C48 C49 C50 0.2(8)
C48 C49 C50 C51 2.0(8)
C49 C50 C51 C52 -1.8(7)
C50 C51 C52 C47 -0.5(6)
C48 C47 C52 C51 2.7(6)
P2 C47 C52 C51 -179.3(3)
C53 P3 C68 C73 12.7(3)
C74 P3 C68 C73 -91.5(3)
Pd2 P3 C68 C73 142.9(3)
C53 P3 C68 C69 -171.0(3)
C74 P3 C68 C69 84.8(3)
Pd2 P3 C68 C69 -40.9(3)
C69 C68 C73 C72 -1.3(6)
P3 C68 C73 C72 174.9(3)
C68 C73 C72 C71 -1.5(6)
C73 C72 C71 C70 2.3(7)
C72 C71 C70 C69 -0.2(7)
C71 C70 C69 C68 -2.7(7)
C73 C68 C69 C70 3.4(6)
P3 C68 C69 C70 -173.1(4)
C79 C74 C75 C76 -1.9(5)
P3 C74 C75 C76 179.8(3)
C74 C75 C76 C77 0.7(6)
C75 C76 C77 C78 0.9(6)
C76 C77 C78 C79 -1.3(6)
C77 C78 C79 C74 0.0(6)
C75 C74 C79 C78 1.5(5)
P3 C74 C79 C78 179.8(3)
C53 C54 C55 C56 -1.0(6)
C54 C55 C56 C57 -0.7(6)
C55 C56 C57 C58 1.8(5)
C55 C56 C57 C59 -177.4(3)
C58 C57 C59 C67 163.2(3)
C56 C57 C59 C67 -17.6(5)
C58 C57 C59 C60 40.5(4)
C56 C57 C59 C60 -140.3(4)
C58 C57 C59 C66 -75.7(4)
C56 C57 C59 C66 103.5(4)
C67 C59 C60 C61 19.1(5)
C57 C59 C60 C61 141.8(4)
C66 C59 C60 C61 -102.0(4)
C67 C59 C60 C65 -163.3(3)
C57 C59 C60 C65 -40.7(4)
C66 C59 C60 C65 75.5(4)
C58 O2 C65 C64 -139.7(3)
C58 O2 C65 C60 40.7(4)
C61 C60 C65 C64 0.1(6)
C59 C60 C65 C64 -177.7(3)
C61 C60 C65 O2 179.7(3)
C59 C60 C65 O2 1.9(5)
C56 C57 C58 C53 -1.4(5)
C59 C57 C58 C53 177.9(3)
C56 C57 C58 O2 178.9(3)
C59 C57 C58 O2 -1.9(5)
C54 C53 C58 C57 -0.1(5)
P3 C53 C58 C57 178.1(3)
C54 C53 C58 O2 179.6(3)
P3 C53 C58 O2 -2.2(4)
C65 O2 C58 C57 -40.9(4)
C65 O2 C58 C53 139.3(3)
O2 C65 C64 C63 -179.4(3)
C60 C65 C64 C63 0.2(6)
O2 C65 C64 P4 -1.6(4)
C60 C65 C64 P4 178.0(3)
C80 P4 C64 C65 -75.6(3)
C86 P4 C64 C65 178.8(3)
Pd2 P4 C64 C65 53.7(3)
C80 P4 C64 C63 102.0(4)
C86 P4 C64 C63 -3.6(4)
Pd2 P4 C64 C63 -128.7(3)
C64 P4 C80 C81 176.3(3)
C86 P4 C80 C81 -80.9(3)
Pd2 P4 C80 C81 45.2(3)
C64 P4 C80 C85 -7.1(4)
C86 P4 C80 C85 95.7(3)
Pd2 P4 C80 C85 -138.2(3)
C81 C80 C85 C84 0.1(6)
P4 C80 C85 C84 -176.5(3)
C80 C85 C84 C83 -0.5(7)
C85 C84 C83 C82 0.5(7)
C84 C83 C82 C81 0.0(7)
C83 C82 C81 C80 -0.4(7)
C85 C80 C81 C82 0.4(6)
P4 C80 C81 C82 177.1(3)
C80 P4 C86 C91 169.7(3)
C64 P4 C86 C91 -84.8(3)
Pd2 P4 C86 C91 43.0(3)
C80 P4 C86 C87 -15.2(3)
C64 P4 C86 C87 90.2(3)
Pd2 P4 C86 C87 -142.0(3)
C87 C86 C91 C90 -0.9(5)
P4 C86 C91 C90 174.4(3)
C86 C91 C90 C89 0.3(6)
C91 C90 C89 C88 0.4(6)
C90 C89 C88 C87 -0.6(6)
C89 C88 C87 C86 -0.1(6)
C91 C86 C87 C88 0.8(5)
P4 C86 C87 C88 -174.3(3)
C65 C64 C63 C62 -0.5(6)
P4 C64 C63 C62 -178.1(3)
C64 C63 C62 C61 0.6(7)
C63 C62 C61 C60 -0.4(7)
C65 C60 C61 C62 0.0(6)
C59 C60 C61 C62 177.6(4)
C28 C27 C32 C31 0.5(5)
C26 C27 C32 C31 -177.8(3)
C28 C27 C32 O1 -179.4(3)
C26 C27 C32 O1 2.3(5)
C30 C31 C32 C27 -0.6(5)
P2 C31 C32 C27 -178.4(3)
C30 C31 C32 O1 179.4(3)
P2 C31 C32 O1 1.5(4)
C25 O1 C32 C27 25.4(4)
Pd1 O1 C32 C27 175.2(3)
C25 O1 C32 C31 -154.5(3)
Pd1 O1 C32 C31 -4.8(4)
C21 C20 C25 C24 0.8(5)
P1 C20 C25 C24 -177.0(3)
C21 C20 C25 O1 179.3(3)
P1 C20 C25 O1 1.5(4)
C23 C24 C25 C20 -1.0(5)
C26 C24 C25 C20 173.9(3)
C23 C24 C25 O1 -179.5(3)
C26 C24 C25 O1 -4.6(5)
C32 O1 C25 C20 157.2(3)
Pd1 O1 C25 C20 7.2(4)
C32 O1 C25 C24 -24.2(4)
Pd1 O1 C25 C24 -174.2(2)
C36 C35 C40 C39 -0.7(6)
P1 C35 C40 C39 179.3(3)
C35 C40 C39 C38 1.9(7)
C40 C39 C38 C37 -1.8(7)
C39 C38 C37 C36 0.5(7)
C40 C35 C36 C37 -0.6(6)
P1 C35 C36 C37 179.4(3)
C38 C37 C36 C35 0.7(7)
B7 B1 B2 B8 -38.6(3)
B6 B1 B2 B8 -1.8(4)
B5 B1 B2 B8 61.6(3)
P1 B1 B2 B8 -157.8(2)
Sn1 B1 B2 B8 113.4(3)
B6 B1 B2 B7 36.8(3)
B5 B1 B2 B7 100.2(3)
P1 B1 B2 B7 -119.2(3)
Sn1 B1 B2 B7 152.0(2)
B7 B1 B2 B3 -99.7(3)
B6 B1 B2 B3 -63.0(3)
B5 B1 B2 B3 0.4(3)
P1 B1 B2 B3 141.0(2)
Sn1 B1 B2 B3 52.2(2)
B7 B1 B2 Sn1 -152.0(2)
B6 B1 B2 Sn1 -115.2(3)
B5 B1 B2 Sn1 -51.8(2)
P1 B1 B2 Sn1 88.80(19)
B4 Sn1 B2 B8 -13.3(3)
B3 Sn1 B2 B8 26.6(3)
B5 Sn1 B2 B8 -61.4(3)
B1 Sn1 B2 B8 -97.2(3)
Pd2 Sn1 B2 B8 -172.16(19)
Pd1 Sn1 B2 B8 -174.2(3)
B4 Sn1 B2 B7 56.4(3)
B3 Sn1 B2 B7 96.3(3)
B5 Sn1 B2 B7 8.3(3)
B1 Sn1 B2 B7 -27.6(2)
Pd2 Sn1 B2 B7 -102.5(3)
Pd1 Sn1 B2 B7 -104.5(3)
B4 Sn1 B2 B1 84.0(2)
B3 Sn1 B2 B1 123.9(3)
B5 Sn1 B2 B1 35.87(19)
Pd2 Sn1 B2 B1 -74.9(2)
Pd1 Sn1 B2 B1 -76.97(16)
B4 Sn1 B2 B3 -39.9(2)
B5 Sn1 B2 B3 -88.0(2)
B1 Sn1 B2 B3 -123.9(3)
Pd2 Sn1 B2 B3 161.20(16)
Pd1 Sn1 B2 B3 159.15(18)
B7 B2 B8 B3 -139.1(3)
B1 B2 B8 B3 -101.3(3)
Sn1 B2 B8 B3 -28.6(3)
B1 B2 B8 B7 37.8(3)
B3 B2 B8 B7 139.1(3)
Sn1 B2 B8 B7 110.6(3)
B7 B2 B8 B11 -36.0(3)
B1 B2 B8 B11 1.8(4)
B3 B2 B8 B11 103.1(3)
Sn1 B2 B8 B11 74.6(3)
B7 B2 B8 B9 -99.7(4)
B1 B2 B8 B9 -61.9(4)
B3 B2 B8 B9 39.4(3)
Sn1 B2 B8 B9 10.9(4)
B2 B8 B11 B10 -65.2(4)
B3 B8 B11 B10 3.3(4)
B7 B8 B11 B10 -101.5(3)
B9 B8 B11 B10 37.4(3)
B2 B8 B11 B7 36.3(3)
B3 B8 B11 B7 104.8(3)
B9 B8 B11 B7 138.9(3)
B2 B8 B11 B9 -102.6(3)
B3 B8 B11 B9 -34.0(3)
B7 B8 B11 B9 -138.9(3)
B2 B8 B11 B6 -1.2(4)
B3 B8 B11 B6 67.3(4)
B7 B8 B11 B6 -37.5(3)
B9 B8 B11 B6 101.4(3)
B7 B1 B6 B11 37.3(3)
B2 B1 B6 B11 1.1(4)
B5 B1 B6 B11 -101.6(3)
P1 B1 B6 B11 150.5(3)
Sn1 B1 B6 B11 -72.8(3)
B7 B1 B6 B10 100.0(3)
B2 B1 B6 B10 63.8(4)
B5 B1 B6 B10 -38.9(3)
P1 B1 B6 B10 -146.8(3)
Sn1 B1 B6 B10 -10.1(4)
B7 B1 B6 B5 138.9(3)
B2 B1 B6 B5 102.7(3)
P1 B1 B6 B5 -107.9(4)
Sn1 B1 B6 B5 28.8(3)
B2 B1 B6 B7 -36.2(3)
B5 B1 B6 B7 -138.9(3)
P1 B1 B6 B7 113.2(4)
Sn1 B1 B6 B7 -110.1(3)
B10 B11 B6 B1 101.1(3)
B7 B11 B6 B1 -37.3(3)
B9 B11 B6 B1 64.2(4)
B8 B11 B6 B1 0.0(4)
B7 B11 B6 B10 -138.4(3)
B9 B11 B6 B10 -36.9(3)
B8 B11 B6 B10 -101.1(3)
B10 B11 B6 B5 35.7(3)
B7 B11 B6 B5 -102.7(3)
B9 B11 B6 B5 -1.2(4)
B8 B11 B6 B5 -65.4(4)
B10 B11 B6 B7 138.4(3)
B9 B11 B6 B7 101.5(3)
B8 B11 B6 B7 37.3(3)
B10 B5 B6 B1 -136.0(3)
B4 B5 B6 B1 -100.8(3)
Sn1 B5 B6 B1 -29.4(3)
B10 B5 B6 B11 -35.8(3)
B1 B5 B6 B11 100.2(3)
B4 B5 B6 B11 -0.6(4)
Sn1 B5 B6 B11 70.8(4)
B1 B5 B6 B10 136.0(3)
B4 B5 B6 B10 35.2(3)
Sn1 B5 B6 B10 106.6(3)
B10 B5 B6 B7 -99.0(3)
B1 B5 B6 B7 37.0(3)
B4 B5 B6 B7 -63.8(4)
Sn1 B5 B6 B7 7.6(4)
B6 B5 B10 B11 36.4(3)
B1 B5 B10 B11 -1.6(4)
B4 B5 B10 B11 -103.3(4)
Sn1 B5 B10 B11 -74.8(4)
B6 B5 B10 B4 139.7(3)
B1 B5 B10 B4 101.7(3)
Sn1 B5 B10 B4 28.5(3)
B6 B5 B10 B9 100.7(4)
B1 B5 B10 B9 62.6(4)
B4 B5 B10 B9 -39.0(3)
Sn1 B5 B10 B9 -10.6(4)
B1 B5 B10 B6 -38.1(3)
B4 B5 B10 B6 -139.7(3)
Sn1 B5 B10 B6 -111.2(3)
B7 B11 B10 B5 1.1(5)
B9 B11 B10 B5 102.5(4)
B8 B11 B10 B5 64.9(4)
B6 B11 B10 B5 -36.5(3)
B7 B11 B10 B4 -67.4(4)
B9 B11 B10 B4 34.0(3)
B8 B11 B10 B4 -3.5(4)
B6 B11 B10 B4 -105.0(3)
B7 B11 B10 B9 -101.4(3)
B8 B11 B10 B9 -37.6(3)
B6 B11 B10 B9 -139.0(3)
B7 B11 B10 B6 37.6(3)
B9 B11 B10 B6 139.0(3)
B8 B11 B10 B6 101.4(3)
B1 B6 B10 B5 40.2(3)
B11 B6 B10 B5 139.8(3)
B7 B6 B10 B5 103.0(3)
B1 B6 B10 B11 -99.6(3)
B5 B6 B10 B11 -139.8(3)
B7 B6 B10 B11 -36.8(3)
B1 B6 B10 B4 1.3(4)
B11 B6 B10 B4 100.8(4)
B5 B6 B10 B4 -38.9(3)
B7 B6 B10 B4 64.1(4)
B1 B6 B10 B9 -62.7(4)
B11 B6 B10 B9 36.9(3)
B5 B6 B10 B9 -102.8(3)
B7 B6 B10 B9 0.1(4)
B5 B10 B4 B9 -136.6(3)
B11 B10 B4 B9 -34.2(3)
B6 B10 B4 B9 -99.2(4)
B11 B10 B4 B5 102.4(3)
B9 B10 B4 B5 136.6(3)
B6 B10 B4 B5 37.4(3)
B5 B10 B4 B3 -100.0(3)
B11 B10 B4 B3 2.3(4)
B9 B10 B4 B3 36.6(3)
B6 B10 B4 B3 -62.6(4)
B5 B10 B4 Sn1 -29.3(3)
B11 B10 B4 Sn1 73.1(4)
B9 B10 B4 Sn1 107.4(3)
B6 B10 B4 Sn1 8.1(5)
B10 B5 B4 B9 38.3(3)
B6 B5 B4 B9 2.2(4)
B1 B5 B4 B9 -59.6(3)
Sn1 B5 B4 B9 -114.1(3)
B6 B5 B4 B10 -36.1(3)
B1 B5 B4 B10 -97.9(3)
Sn1 B5 B4 B10 -152.4(3)
B10 B5 B4 B3 98.7(3)
B6 B5 B4 B3 62.6(3)
B1 B5 B4 B3 0.8(3)
Sn1 B5 B4 B3 -53.7(2)
B10 B5 B4 Sn1 152.4(3)
B6 B5 B4 Sn1 116.3(3)
B1 B5 B4 Sn1 54.5(2)
B3 Sn1 B4 B9 -26.0(3)
B5 Sn1 B4 B9 96.3(4)
B2 Sn1 B4 B9 13.0(3)
B1 Sn1 B4 B9 58.9(3)
Pd2 Sn1 B4 B9 174.9(2)
Pd1 Sn1 B4 B9 69.7(5)
B3 Sn1 B4 B10 -95.5(3)
B5 Sn1 B4 B10 26.7(3)
B2 Sn1 B4 B10 -56.6(3)
B1 Sn1 B4 B10 -10.6(3)
Pd2 Sn1 B4 B10 105.3(3)
Pd1 Sn1 B4 B10 0.1(5)
B3 Sn1 B4 B5 -122.2(3)
B2 Sn1 B4 B5 -83.3(2)
B1 Sn1 B4 B5 -37.31(19)
Pd2 Sn1 B4 B5 78.6(2)
Pd1 Sn1 B4 B5 -26.6(4)
B5 Sn1 B4 B3 122.2(3)
B2 Sn1 B4 B3 39.0(2)
B1 Sn1 B4 B3 84.9(2)
Pd2 Sn1 B4 B3 -159.16(15)
Pd1 Sn1 B4 B3 95.6(3)
B2 B8 B3 B9 136.3(3)
B7 B8 B3 B9 98.4(4)
B11 B8 B3 B9 34.0(3)
B7 B8 B3 B2 -38.0(3)
B11 B8 B3 B2 -102.3(3)
B9 B8 B3 B2 -136.3(3)
B2 B8 B3 B4 100.5(3)
B7 B8 B3 B4 62.5(4)
B11 B8 B3 B4 -1.8(4)
B9 B8 B3 B4 -35.8(3)
B2 B8 B3 Sn1 29.8(3)
B7 B8 B3 Sn1 -8.1(4)
B11 B8 B3 Sn1 -72.5(4)
B9 B8 B3 Sn1 -106.5(3)
B7 B2 B3 B8 36.5(3)
B1 B2 B3 B8 98.3(3)
Sn1 B2 B3 B8 152.1(3)
B8 B2 B3 B9 -38.6(3)
B7 B2 B3 B9 -2.1(4)
B1 B2 B3 B9 59.7(3)
Sn1 B2 B3 B9 113.4(3)
B8 B2 B3 B4 -98.2(3)
B7 B2 B3 B4 -61.7(3)
B1 B2 B3 B4 0.1(3)
Sn1 B2 B3 B4 53.8(2)
B8 B2 B3 Sn1 -152.1(3)
B7 B2 B3 Sn1 -115.6(2)
B1 B2 B3 Sn1 -53.8(2)
B9 B4 B3 B8 37.4(3)
B10 B4 B3 B8 -0.3(4)
B5 B4 B3 B8 -60.8(3)
Sn1 B4 B3 B8 -115.4(3)
B10 B4 B3 B9 -37.7(3)
B5 B4 B3 B9 -98.2(3)
Sn1 B4 B3 B9 -152.8(3)
B9 B4 B3 B2 97.7(3)
B10 B4 B3 B2 60.0(3)
B5 B4 B3 B2 -0.5(3)
Sn1 B4 B3 B2 -55.1(2)
B9 B4 B3 Sn1 152.8(3)
B10 B4 B3 Sn1 115.1(3)
B5 B4 B3 Sn1 54.6(2)
B4 Sn1 B3 B8 95.3(4)
B5 Sn1 B3 B8 56.2(3)
B2 Sn1 B3 B8 -26.9(3)
B1 Sn1 B3 B8 9.9(3)
Pd2 Sn1 B3 B8 -158.4(3)
Pd1 Sn1 B3 B8 -54.4(3)
B4 Sn1 B3 B9 25.5(3)
B5 Sn1 B3 B9 -13.5(3)
B2 Sn1 B3 B9 -96.7(3)
B1 Sn1 B3 B9 -59.8(3)
Pd2 Sn1 B3 B9 131.9(4)
Pd1 Sn1 B3 B9 -124.2(3)
B4 Sn1 B3 B2 122.2(3)
B5 Sn1 B3 B2 83.2(2)
B1 Sn1 B3 B2 36.90(18)
Pd2 Sn1 B3 B2 -131.4(4)
Pd1 Sn1 B3 B2 -27.5(2)
B5 Sn1 B3 B4 -39.0(2)
B2 Sn1 B3 B4 -122.2(3)
B1 Sn1 B3 B4 -85.3(2)
Pd2 Sn1 B3 B4 106.4(4)
Pd1 Sn1 B3 B4 -149.69(16)
B6 B1 B7 B11 -37.6(3)
B2 B1 B7 B11 102.0(3)
B5 B1 B7 B11 -0.9(4)
P1 B1 B7 B11 -161.0(3)
Sn1 B1 B7 B11 72.0(3)
B6 B1 B7 B8 -101.1(3)
B2 B1 B7 B8 38.6(3)
B5 B1 B7 B8 -64.4(4)
P1 B1 B7 B8 135.6(3)
Sn1 B1 B7 B8 8.5(4)
B6 B1 B7 B2 -139.6(3)
B5 B1 B7 B2 -103.0(3)
P1 B1 B7 B2 97.0(3)
Sn1 B1 B7 B2 -30.0(3)
B2 B1 B7 B6 139.6(3)
B5 B1 B7 B6 36.7(3)
P1 B1 B7 B6 -123.4(3)
Sn1 B1 B7 B6 109.6(3)
B10 B11 B7 B1 -0.1(4)
B9 B11 B7 B1 -63.9(4)
B8 B11 B7 B1 -101.1(3)
B6 B11 B7 B1 37.4(3)
B10 B11 B7 B8 101.0(4)
B9 B11 B7 B8 37.2(3)
B6 B11 B7 B8 138.5(3)
B10 B11 B7 B2 65.4(4)
B9 B11 B7 B2 1.6(4)
B8 B11 B7 B2 -35.6(3)
B6 B11 B7 B2 102.9(3)
B10 B11 B7 B6 -37.5(3)
B9 B11 B7 B6 -101.3(3)
B8 B11 B7 B6 -138.5(3)
B2 B8 B7 B1 -39.8(3)
B3 B8 B7 B1 -0.3(4)
B11 B8 B7 B1 100.2(3)
B9 B8 B7 B1 63.6(4)
B2 B8 B7 B11 -140.0(3)
B3 B8 B7 B11 -100.5(4)
B9 B8 B7 B11 -36.6(3)
B3 B8 B7 B2 39.5(3)
B11 B8 B7 B2 140.0(3)
B9 B8 B7 B2 103.4(3)
B2 B8 B7 B6 -102.8(3)
B3 B8 B7 B6 -63.3(4)
B11 B8 B7 B6 37.2(3)
B9 B8 B7 B6 0.6(4)
B8 B2 B7 B1 136.4(3)
B3 B2 B7 B1 100.7(3)
Sn1 B2 B7 B1 30.1(3)
B8 B2 B7 B11 36.0(3)
B1 B2 B7 B11 -100.4(3)
B3 B2 B7 B11 0.3(4)
Sn1 B2 B7 B11 -70.3(3)
B1 B2 B7 B8 -136.4(3)
B3 B2 B7 B8 -35.6(3)
Sn1 B2 B7 B8 -106.3(3)
B8 B2 B7 B6 99.9(3)
B1 B2 B7 B6 -36.5(3)
B3 B2 B7 B6 64.3(3)
Sn1 B2 B7 B6 -6.4(4)
B11 B6 B7 B1 -137.8(3)
B10 B6 B7 B1 -101.0(3)
B5 B6 B7 B1 -38.1(3)
B1 B6 B7 B11 137.8(3)
B10 B6 B7 B11 36.8(3)
B5 B6 B7 B11 99.6(3)
B1 B6 B7 B8 100.5(3)
B11 B6 B7 B8 -37.2(3)
B10 B6 B7 B8 -0.4(4)
B5 B6 B7 B8 62.4(4)
B1 B6 B7 B2 37.5(3)
B11 B6 B7 B2 -100.3(3)
B10 B6 B7 B2 -63.5(4)
B5 B6 B7 B2 -0.7(4)
B5 B4 B9 B10 -37.1(3)
B3 B4 B9 B10 -137.4(3)
Sn1 B4 B9 B10 -109.2(3)
B10 B4 B9 B11 34.2(3)
B5 B4 B9 B11 -2.9(4)
B3 B4 B9 B11 -103.2(4)
Sn1 B4 B9 B11 -75.0(4)
B10 B4 B9 B3 137.4(3)
B5 B4 B9 B3 100.3(3)
Sn1 B4 B9 B3 28.1(3)
B10 B4 B9 B8 98.8(4)
B5 B4 B9 B8 61.7(4)
B3 B4 B9 B8 -38.6(3)
Sn1 B4 B9 B8 -10.5(5)
B5 B10 B9 B4 41.1(3)
B11 B10 B9 B4 142.4(3)
B6 B10 B9 B4 105.4(3)
B5 B10 B9 B11 -101.3(4)
B4 B10 B9 B11 -142.4(3)
B6 B10 B9 B11 -36.9(3)
B5 B10 B9 B3 -0.4(5)
B11 B10 B9 B3 100.9(4)
B4 B10 B9 B3 -41.5(3)
B6 B10 B9 B3 64.0(4)
B5 B10 B9 B8 -64.2(4)
B11 B10 B9 B8 37.2(3)
B4 B10 B9 B8 -105.2(3)
B6 B10 B9 B8 0.2(4)
B10 B11 B9 B4 -34.3(3)
B7 B11 B9 B4 67.0(4)
B8 B11 B9 B4 104.0(3)
B6 B11 B9 B4 2.7(4)
B7 B11 B9 B10 101.3(3)
B8 B11 B9 B10 138.4(3)
B6 B11 B9 B10 37.0(3)
B10 B11 B9 B3 -104.3(3)
B7 B11 B9 B3 -3.0(4)
B8 B11 B9 B3 34.1(3)
B6 B11 B9 B3 -67.3(4)
B10 B11 B9 B8 -138.4(3)
B7 B11 B9 B8 -37.1(3)
B6 B11 B9 B8 -101.4(3)
B8 B3 B9 B4 -137.8(3)
B2 B3 B9 B4 -100.6(3)
Sn1 B3 B9 B4 -27.9(3)
B8 B3 B9 B10 -98.6(4)
B2 B3 B9 B10 -61.3(4)
B4 B3 B9 B10 39.3(3)
Sn1 B3 B9 B10 11.3(4)
B8 B3 B9 B11 -34.1(3)
B2 B3 B9 B11 3.1(4)
B4 B3 B9 B11 103.7(4)
Sn1 B3 B9 B11 75.8(4)
B2 B3 B9 B8 37.2(3)
B4 B3 B9 B8 137.8(3)
Sn1 B3 B9 B8 109.9(3)
B2 B8 B9 B4 -0.4(5)
B3 B8 B9 B4 41.0(3)
B7 B8 B9 B4 -64.8(4)
B11 B8 B9 B4 -101.4(4)
B2 B8 B9 B10 63.9(4)
B3 B8 B9 B10 105.3(3)
B7 B8 B9 B10 -0.5(4)
B11 B8 B9 B10 -37.1(3)
B2 B8 B9 B11 101.0(3)
B3 B8 B9 B11 142.4(3)
B7 B8 B9 B11 36.6(3)
B2 B8 B9 B3 -41.4(3)
B7 B8 B9 B3 -105.7(3)
B11 B8 B9 B3 -142.4(3)
O115 C114 N102 C113 2.(2)
O115 C114 N102 C101 178.0(11)
O115 C114 N102 C124 -6.(2)
O115 C114 N102 C123 173.(10)
O125 C124 N102 C114 1.(2)
O125 C124 N102 C113 -159.(5)
O125 C124 N102 C101 177.1(12)
O125 C124 N102 C123 1.2(18)
O305 C304 N302 C301 2.8(17)
O305 C304 N302 C303 176.1(9)
O225 C224 N202 C214 21.2(12)
O225 C224 N202 C211 -124.(2)
O225 C224 N202 C213 158.(2)
O225 C224 N202 C221 -173.4(10)
O225 C224 N202 C223 -15.3(18)
O215 C214 N202 C224 26.7(12)
O215 C214 N202 C211 -173.7(10)
O215 C214 N202 C213 -4.4(12)
O215 C214 N202 C221 -124.(2)
O215 C214 N202 C223 179.4(13)
